data_7718191
loop_
_publ_author_name
'Zinke, Julian'
'Bruhn, Clemens'
'Demeshko, Serhiy'
'Siemeling, Ulrich'

_publ_section_title
;
 The &#x201C;pogo stick&#x201D; complex [FeCp*{N(SiMe3)2}]: spin state
 properties, adduct formation with Lewis bases, and reactivity towards
 weakly Br\/onsted acidic protonated NHCs
;
_journal_issue 14
_journal_name_full 'Dalton Transactions'
_journal_page_first 5812
_journal_page_last 5828
_journal_paper_doi 10.1039/D5DT00300H
_journal_volume 54
_journal_year 2025
_chemical_formula_moiety 'C23 H43 Fe N3 Si2'
_chemical_formula_sum 'C23 H43 Fe N3 Si2'
_chemical_formula_weight 473.63
_space_group_crystal_system monoclinic
_space_group_IT_number 9
_space_group_name_Hall 'C -2yc'
_space_group_name_H-M_alt 'C 1 c 1'
_atom_sites_solution_hydrogens geom
_atom_sites_solution_primary dual
_audit_creation_date 2024-08-07
_audit_creation_method
;
Olex2 1.5
(compiled 2024.02.16 svn.r378c4104 for OlexSys, GUI svn.r6928)
;
_audit_update_record
;
2025-02-05 deposited with the CCDC.	2025-03-03 downloaded from the CCDC.
;
_cell_angle_alpha 90
_cell_angle_beta 98.754(2)
_cell_angle_gamma 90
_cell_formula_units_Z 16
_cell_length_a 18.9537(4)
_cell_length_b 19.2088(4)
_cell_length_c 29.7352(6)
_cell_measurement_reflns_used 67877
_cell_measurement_temperature 100(2)
_cell_measurement_theta_max 27.40
_cell_measurement_theta_min 1.39
_cell_volume 10699.8(4)
_computing_cell_refinement
;
X-Area Recipe 1.33.0.0 (STOE, 2015)
;
_computing_data_collection
;
X-Area WinXpose 2.0.22.0 (STOE, 2016)
;
_computing_data_reduction
;
X-Area Integrate 1.71.0.0 (STOE, 2016)
X-Area LANA 1.71.4.0 (STOE, 2017)
;
_computing_molecular_graphics 'Olex2 1.5 (Dolomanov et al., 2009)'
_computing_publication_material
;
STOE & Cie GmbH, X-Area, software package for collecting single-crystal or
multi-domain crystal data on STOE area-detector diffractometers, for image 
processing, for the correction and scaling of reflection intensities and 
for outlier rejection, version 1.77, Darmstadt 2016
;
_computing_structure_refinement 'SHELXL 2019/3 (Sheldrick, 2015)'
_computing_structure_solution 'SHELXT 2014/4 (Sheldrick, 2014)'
_diffrn_ambient_temperature 100(2)
_diffrn_detector 'image plate (34 cm diameter)'
_diffrn_detector_area_resol_mean 6.67
_diffrn_detector_type 'STOE Imaging Plate'
_diffrn_measured_fraction_theta_full 0.999
_diffrn_measured_fraction_theta_max 0.999
_diffrn_measurement_details
;
 308 frames, detector distance = 120 mm
;
_diffrn_measurement_device '2-circle diffractometer'
_diffrn_measurement_device_type 'STOE IPDS II'
_diffrn_measurement_method 'rotation method, \w scans'
_diffrn_radiation_collimation '1.2, 0.6 mm diameter, multiple pinhole'
_diffrn_radiation_monochromator 'plane graphite'
_diffrn_radiation_polarisn_norm 270
_diffrn_radiation_probe x-ray
_diffrn_radiation_type 'Mo K\a'
_diffrn_radiation_wavelength 0.71073
_diffrn_reflns_av_R_equivalents 0.0597
_diffrn_reflns_av_unetI/netI 0.0469
_diffrn_reflns_Laue_measured_fraction_full 0.999
_diffrn_reflns_Laue_measured_fraction_max 0.999
_diffrn_reflns_limit_h_max 23
_diffrn_reflns_limit_h_min -23
_diffrn_reflns_limit_k_max 23
_diffrn_reflns_limit_k_min -23
_diffrn_reflns_limit_l_max 35
_diffrn_reflns_limit_l_min -36
_diffrn_reflns_number 30799
_diffrn_reflns_point_group_measured_fraction_full 0.898
_diffrn_reflns_point_group_measured_fraction_max 0.895
_diffrn_reflns_theta_full 25.242
_diffrn_reflns_theta_max 25.999
_diffrn_reflns_theta_min 1.386
_diffrn_source 'Genix Mo HF'
_diffrn_source_current 1.000
_diffrn_source_power 0.050
_diffrn_source_voltage 50
_exptl_absorpt_coefficient_mu 0.667
_exptl_absorpt_correction_T_max 0.8786
_exptl_absorpt_correction_T_min 0.5141
_exptl_absorpt_correction_type multi-scan
_exptl_absorpt_process_details
;
STOE X-Red32, absorption correction by Gaussian integration, analogous to
P. Coppens, "The Evaluation of Absorption and Extinction in Single-Crystal
Structure Analysis", published in: F. R. Ahmed (Editor), "Crystallographic
Computing", Munksgaard, Copenhagen (1970), 255 - 270.
Afterwards scaling of reflection intensities was performed within STOE LANA.
J. Koziskova, F. Hahn, J. Richter, J. Kozisek, "Comparison of different
absorption corrections on the model structure of tetrakis(\m~2~-acetato)-
diaqua-di-copper(II)", Acta Chimica Slovaca, vol. 9, no. 2, 2016, pp. 136 - 140.
;
_exptl_crystal_colour green
_exptl_crystal_colour_primary green
_exptl_crystal_density_diffrn 1.176
_exptl_crystal_density_method 'not measured'
_exptl_crystal_description block
_exptl_crystal_F_000 4096
_exptl_crystal_size_max 0.32
_exptl_crystal_size_mid 0.237
_exptl_crystal_size_min 0.11
_refine_diff_density_max 1.132
_refine_diff_density_min -0.873
_refine_diff_density_rms 0.097
_refine_ls_abs_structure_details
;
 Classical Flack method preferred over Parsons because s.u. lower.
;
_refine_ls_abs_structure_Flack 0.01(2)
_refine_ls_extinction_coef 0.00115(16)
_refine_ls_extinction_expression Fc^*^=kFc[1+0.001xFc^2^\l^3^/sin(2\q)]^-1/4^
_refine_ls_extinction_method 'SHELXL-2019/2 (Sheldrick 2019)'
_refine_ls_goodness_of_fit_ref 1.051
_refine_ls_hydrogen_treatment constr
_refine_ls_matrix_type full
_refine_ls_number_parameters 1098
_refine_ls_number_reflns 18847
_refine_ls_number_restraints 2
_refine_ls_restrained_S_all 1.051
_refine_ls_R_factor_all 0.0744
_refine_ls_R_factor_gt 0.0619
_refine_ls_shift/su_max 0.000
_refine_ls_shift/su_mean 0.000
_refine_ls_structure_factor_coef Fsqd
_refine_ls_weighting_details 'w=1/[\s^2^(Fo^2^)+(0.1148P)^2^+31.1269P] where P=(Fo^2^+2Fc^2^)/3'
_refine_ls_weighting_scheme calc
_refine_ls_wR_factor_gt 0.1589
_refine_ls_wR_factor_ref 0.1910
_reflns_Friedel_coverage 0.791
_reflns_Friedel_fraction_full 0.797
_reflns_Friedel_fraction_max 0.791
_reflns_number_gt 16368
_reflns_number_total 18847
_reflns_threshold_expression 'I > 2\s(I)'
_cod_data_source_file d5dt00300h2.cif
_cod_data_source_block i3010
_cod_depositor_comments 'Adding full bibliography for 7718189--7718202.cif.'
_cod_database_code 7718191
_shelx_shelxl_version_number 2019/3
_shelx_space_group_comment
;
The symmetry employed for this shelxl refinement is uniquely defined
by the following loop, which should always be used as a source of
symmetry information in preference to the above space-group names.
They are only intended as comments.
;
_shelx_estimated_absorpt_t_max 0.930
_shelx_estimated_absorpt_t_min 0.815
_olex2_refinement_description
;
1. Fixed Uiso
 At 1.2 times of:
  All C(H) groups
 At 1.5 times of:
  All C(H,H,H) groups
2.a Aromatic/amide H refined with riding coordinates:
 C11(H11), C12(H12), C14(H14), C15(H15), C34(H34), C35(H35), C37(H37),
 C38(H38), C57(H57), C58(H58), C60(H60), C61(H61), C80(H80), C81(H81), C83(H83),
  C84(H84)
2.b Idealised Me refined as rotating group:
 C6(H6A,H6B,H6C), C7(H7A,H7B,H7C), C8(H8A,H8B,H8C), C9(H9A,H9B,H9C), C10(H10A,
 H10B,H10C), C16(H16A,H16B,H16C), C17(H17A,H17B,H17C), C18(H18A,H18B,H18C),
 C19(H19A,H19B,H19C), C20(H20A,H20B,H20C), C21(H21A,H21B,H21C), C22(H22A,H22B,
 H22C), C23(H23A,H23B,H23C), C29(H29A,H29B,H29C), C30(H30A,H30B,H30C), C31(H31A,
 H31B,H31C), C32(H32A,H32B,H32C), C33(H33A,H33B,H33C), C39(H39A,H39B,H39C),
 C40(H40A,H40B,H40C), C41(H41A,H41B,H41C), C42(H42A,H42B,H42C), C43(H43A,H43B,
 H43C), C44(H44A,H44B,H44C), C45(H45A,H45B,H45C), C46(H46A,H46B,H46C), C52(H52A,
 H52B,H52C), C53(H53A,H53B,H53C), C54(H54A,H54B,H54C), C55(H55A,H55B,H55C),
 C56(H56A,H56B,H56C), C62(H62A,H62B,H62C), C63(H63A,H63B,H63C), C64(H64A,H64B,
 H64C), C65(H65A,H65B,H65C), C66(H66A,H66B,H66C), C67(H67A,H67B,H67C), C68(H68A,
 H68B,H68C), C69(H69A,H69B,H69C), C75(H75A,H75B,H75C), C76(H76A,H76B,H76C),
 C77(H77A,H77B,H77C), C78(H78A,H78B,H78C), C79(H79A,H79B,H79C), C85(H85A,H85B,
 H85C), C86(H86A,H86B,H86C), C87(H87A,H87B,H87C), C88(H88A,H88B,H88C), C89(H89A,
 H89B,H89C), C90(H90A,H90B,H90C), C91(H91A,H91B,H91C), C92(H92A,H92B,H92C)
;
_olex2_submission_special_instructions 'No special instructions were received'

loop_
_space_group_symop_operation_xyz
'x, y, z'
'x, -y, z+1/2'
'x+1/2, y+1/2, z'
'x+1/2, -y+1/2, z+1/2'

loop_
_atom_site_label
_atom_site_type_symbol
_atom_site_fract_x
_atom_site_fract_y
_atom_site_fract_z
_atom_site_U_iso_or_equiv
_atom_site_adp_type
_atom_site_occupancy
_atom_site_site_symmetry_order
_atom_site_calc_flag
_atom_site_refinement_flags_posn
_atom_site_refinement_flags_adp
_atom_site_refinement_flags_occupancy
_atom_site_disorder_assembly
_atom_site_disorder_group
Fe1 Fe 0.39893(5) 0.65458(6) 0.63581(4) 0.0363(3) Uani 1 1 d . . . . .
Si1 Si 0.36533(12) 0.79232(12) 0.68537(7) 0.0384(5) Uani 1 1 d . . . . .
Si2 Si 0.34291(12) 0.79158(12) 0.58338(8) 0.0385(5) Uani 1 1 d . . . . .
N1 N 0.3681(4) 0.7517(4) 0.6342(2) 0.0380(15) Uani 1 1 d . . . . .
N2 N 0.3018(4) 0.5967(4) 0.6292(2) 0.0400(15) Uani 1 1 d . . . . .
N3 N 0.1190(4) 0.4711(4) 0.6110(3) 0.0540(19) Uani 1 1 d . . . . .
C1 C 0.5178(5) 0.6472(6) 0.6314(3) 0.049(2) Uani 1 1 d . . . . .
C2 C 0.5089(4) 0.6236(5) 0.6746(3) 0.045(2) Uani 1 1 d . . . . .
C3 C 0.4689(5) 0.5594(5) 0.6693(3) 0.0427(19) Uani 1 1 d . . . . .
C4 C 0.4551(5) 0.5453(5) 0.6225(3) 0.045(2) Uani 1 1 d . . . . .
C5 C 0.4841(5) 0.5984(5) 0.5985(3) 0.045(2) Uani 1 1 d . . . . .
C6 C 0.5581(6) 0.7109(6) 0.6217(5) 0.068(3) Uani 1 1 d . . . . .
H6A H 0.564394 0.711098 0.589556 0.102 Uiso 1 1 calc R U . . .
H6B H 0.604992 0.711035 0.640848 0.102 Uiso 1 1 calc R U . . .
H6C H 0.531404 0.752481 0.628188 0.102 Uiso 1 1 calc R U . . .
C7 C 0.5423(6) 0.6535(6) 0.7193(4) 0.065(3) Uani 1 1 d . . . . .
H7A H 0.549344 0.703651 0.715888 0.098 Uiso 1 1 calc R U . . .
H7B H 0.588478 0.631033 0.729070 0.098 Uiso 1 1 calc R U . . .
H7C H 0.510874 0.645398 0.742040 0.098 Uiso 1 1 calc R U . . .
C8 C 0.4483(6) 0.5158(6) 0.7062(4) 0.063(3) Uani 1 1 d . . . . .
H8A H 0.443130 0.545246 0.732415 0.095 Uiso 1 1 calc R U . . .
H8B H 0.485364 0.480762 0.715219 0.095 Uiso 1 1 calc R U . . .
H8C H 0.402886 0.492531 0.695434 0.095 Uiso 1 1 calc R U . . .
C9 C 0.4161(6) 0.4826(6) 0.6014(4) 0.060(3) Uani 1 1 d . . . . .
H9A H 0.395488 0.456765 0.624683 0.091 Uiso 1 1 calc R U . . .
H9B H 0.449464 0.452495 0.588294 0.091 Uiso 1 1 calc R U . . .
H9C H 0.377833 0.497471 0.577349 0.091 Uiso 1 1 calc R U . . .
C10 C 0.4871(6) 0.5960(7) 0.5486(4) 0.069(3) Uani 1 1 d . . . . .
H10A H 0.438543 0.592079 0.531782 0.103 Uiso 1 1 calc R U . . .
H10B H 0.515257 0.555630 0.541761 0.103 Uiso 1 1 calc R U . . .
H10C H 0.509337 0.638696 0.539399 0.103 Uiso 1 1 calc R U . . .
C11 C 0.2720(4) 0.5733(4) 0.6642(3) 0.0405(17) Uani 1 1 d . . . . .
H11 H 0.294288 0.585298 0.693993 0.049 Uiso 1 1 calc R U . . .
C12 C 0.2117(5) 0.5331(5) 0.6602(3) 0.0444(19) Uani 1 1 d . . . . .
H12 H 0.192698 0.519121 0.686557 0.053 Uiso 1 1 calc R U . . .
C13 C 0.1782(5) 0.5127(5) 0.6166(3) 0.0440(19) Uani 1 1 d . . . . .
C14 C 0.2087(5) 0.5367(5) 0.5797(3) 0.045(2) Uani 1 1 d . . . . .
H14 H 0.188287 0.524797 0.549523 0.055 Uiso 1 1 calc R U . . .
C15 C 0.2688(5) 0.5781(5) 0.5876(3) 0.0435(18) Uani 1 1 d . . . . .
H15 H 0.288219 0.594568 0.561913 0.052 Uiso 1 1 calc R U . . .
C16 C 0.0828(6) 0.4563(6) 0.6487(4) 0.060(3) Uani 1 1 d . . . . .
H16A H 0.115048 0.431296 0.672199 0.089 Uiso 1 1 calc R U . . .
H16B H 0.040789 0.427348 0.638511 0.089 Uiso 1 1 calc R U . . .
H16C H 0.067657 0.499943 0.661385 0.089 Uiso 1 1 calc R U . . .
C17 C 0.0862(5) 0.4504(5) 0.5661(4) 0.056(2) Uani 1 1 d . . . . .
H17A H 0.061444 0.490289 0.550355 0.084 Uiso 1 1 calc R U . . .
H17B H 0.051865 0.412921 0.568456 0.084 Uiso 1 1 calc R U . . .
H17C H 0.123059 0.433760 0.548837 0.084 Uiso 1 1 calc R U . . .
C18 C 0.3537(5) 0.7269(5) 0.7305(3) 0.050(2) Uani 1 1 d . . . . .
H18A H 0.306011 0.706159 0.723843 0.075 Uiso 1 1 calc R U . . .
H18B H 0.359210 0.749967 0.760187 0.075 Uiso 1 1 calc R U . . .
H18C H 0.389859 0.690281 0.730957 0.075 Uiso 1 1 calc R U . . .
C19 C 0.2882(5) 0.8550(5) 0.6847(3) 0.051(2) Uani 1 1 d . . . . .
H19A H 0.292194 0.892222 0.662650 0.076 Uiso 1 1 calc R U . . .
H19B H 0.289442 0.875302 0.715052 0.076 Uiso 1 1 calc R U . . .
H19C H 0.243097 0.830101 0.676039 0.076 Uiso 1 1 calc R U . . .
C20 C 0.4494(5) 0.8415(5) 0.7055(3) 0.052(2) Uani 1 1 d . . . . .
H20A H 0.490717 0.812530 0.701933 0.078 Uiso 1 1 calc R U . . .
H20B H 0.451134 0.853690 0.737687 0.078 Uiso 1 1 calc R U . . .
H20C H 0.450402 0.884163 0.687528 0.078 Uiso 1 1 calc R U . . .
C21 C 0.2451(5) 0.7928(6) 0.5654(3) 0.055(2) Uani 1 1 d . . . . .
H21A H 0.226299 0.745332 0.566361 0.082 Uiso 1 1 calc R U . . .
H21B H 0.234272 0.810954 0.534358 0.082 Uiso 1 1 calc R U . . .
H21C H 0.222908 0.822588 0.586065 0.082 Uiso 1 1 calc R U . . .
C22 C 0.3759(6) 0.8823(6) 0.5819(4) 0.063(3) Uani 1 1 d . . . . .
H22A H 0.353296 0.911084 0.602826 0.095 Uiso 1 1 calc R U . . .
H22B H 0.364060 0.900736 0.550900 0.095 Uiso 1 1 calc R U . . .
H22C H 0.427804 0.882926 0.591017 0.095 Uiso 1 1 calc R U . . .
C23 C 0.3791(6) 0.7457(6) 0.5368(3) 0.058(3) Uani 1 1 d . . . . .
H23A H 0.431284 0.744252 0.543628 0.086 Uiso 1 1 calc R U . . .
H23B H 0.364685 0.770552 0.508055 0.086 Uiso 1 1 calc R U . . .
H23C H 0.360292 0.698096 0.534049 0.086 Uiso 1 1 calc R U . . .
Fe2 Fe 0.26421(5) 0.59861(6) 0.37697(4) 0.0365(3) Uani 1 1 d . . . . .
Si3 Si 0.32017(12) 0.46135(12) 0.42854(7) 0.0383(5) Uani 1 1 d . . . . .
Si4 Si 0.30296(12) 0.46354(12) 0.32660(7) 0.0379(5) Uani 1 1 d . . . . .
N4 N 0.2959(4) 0.5017(4) 0.3777(2) 0.0379(15) Uani 1 1 d . . . . .
N5 N 0.3608(4) 0.6566(4) 0.3857(2) 0.0390(15) Uani 1 1 d . . . . .
N6 N 0.5455(4) 0.7805(4) 0.4026(3) 0.0472(17) Uani 1 1 d . . . . .
C24 C 0.1779(5) 0.6557(5) 0.4120(3) 0.046(2) Uani 1 1 d . . . . .
C25 C 0.1439(4) 0.6034(5) 0.3817(3) 0.048(2) Uani 1 1 d . . . . .
C26 C 0.1522(5) 0.6222(6) 0.3366(3) 0.050(2) Uani 1 1 d . . . . .
C27 C 0.1904(5) 0.6873(5) 0.3394(3) 0.046(2) Uani 1 1 d . . . . .
C28 C 0.2050(5) 0.7070(5) 0.3854(3) 0.048(2) Uani 1 1 d . . . . .
C29 C 0.1772(6) 0.6623(7) 0.4622(3) 0.066(3) Uani 1 1 d . . . . .
H29A H 0.159012 0.619109 0.473734 0.099 Uiso 1 1 calc R U . . .
H29B H 0.146290 0.701190 0.467946 0.099 Uiso 1 1 calc R U . . .
H29C H 0.225807 0.670907 0.477739 0.099 Uiso 1 1 calc R U . . .
C30 C 0.1056(6) 0.5393(7) 0.3947(4) 0.068(3) Uani 1 1 d . . . . .
H30A H 0.131004 0.497570 0.386971 0.103 Uiso 1 1 calc R U . . .
H30B H 0.056770 0.538719 0.378089 0.103 Uiso 1 1 calc R U . . .
H30C H 0.104037 0.539863 0.427499 0.103 Uiso 1 1 calc R U . . .
C31 C 0.1186(5) 0.5867(6) 0.2941(4) 0.060(3) Uani 1 1 d . . . . .
H31A H 0.145947 0.597300 0.269473 0.090 Uiso 1 1 calc R U . . .
H31B H 0.069480 0.603256 0.285741 0.090 Uiso 1 1 calc R U . . .
H31C H 0.118454 0.536313 0.299123 0.090 Uiso 1 1 calc R U . . .
C32 C 0.2078(6) 0.7270(5) 0.2993(3) 0.054(2) Uani 1 1 d . . . . .
H32A H 0.240097 0.765470 0.309813 0.081 Uiso 1 1 calc R U . . .
H32B H 0.163756 0.745679 0.281913 0.081 Uiso 1 1 calc R U . . .
H32C H 0.230929 0.695960 0.279822 0.081 Uiso 1 1 calc R U . . .
C33 C 0.2444(6) 0.7705(5) 0.4037(3) 0.056(3) Uani 1 1 d . . . . .
H33A H 0.267466 0.761757 0.434997 0.084 Uiso 1 1 calc R U . . .
H33B H 0.210830 0.809409 0.403505 0.084 Uiso 1 1 calc R U . . .
H33C H 0.280693 0.782207 0.384777 0.084 Uiso 1 1 calc R U . . .
C34 C 0.3949(5) 0.6750(5) 0.4269(3) 0.0420(18) Uani 1 1 d . . . . .
H34 H 0.376114 0.658496 0.452802 0.050 Uiso 1 1 calc R U . . .
C35 C 0.4552(4) 0.7160(5) 0.4344(3) 0.0425(19) Uani 1 1 d . . . . .
H35 H 0.475834 0.728016 0.464486 0.051 Uiso 1 1 calc R U . . .
C36 C 0.4857(4) 0.7399(4) 0.3973(3) 0.0403(18) Uani 1 1 d . . . . .
C37 C 0.4505(5) 0.7209(4) 0.3539(3) 0.0423(18) Uani 1 1 d . . . . .
H37 H 0.468446 0.735527 0.327326 0.051 Uiso 1 1 calc R U . . .
C38 C 0.3905(4) 0.6814(4) 0.3507(3) 0.0405(18) Uani 1 1 d . . . . .
H38 H 0.367456 0.670291 0.320897 0.049 Uiso 1 1 calc R U . . .
C39 C 0.5780(5) 0.8036(5) 0.4479(3) 0.051(2) Uani 1 1 d . . . . .
H39A H 0.542068 0.827488 0.462795 0.076 Uiso 1 1 calc R U . . .
H39B H 0.617336 0.835631 0.445188 0.076 Uiso 1 1 calc R U . . .
H39C H 0.596296 0.763179 0.466174 0.076 Uiso 1 1 calc R U . . .
C40 C 0.5813(6) 0.7961(6) 0.3643(4) 0.056(2) Uani 1 1 d . . . . .
H40A H 0.590232 0.752796 0.348723 0.084 Uiso 1 1 calc R U . . .
H40B H 0.626805 0.819268 0.375114 0.084 Uiso 1 1 calc R U . . .
H40C H 0.551202 0.826857 0.343204 0.084 Uiso 1 1 calc R U . . .
C41 C 0.2802(5) 0.5050(6) 0.4749(3) 0.052(2) Uani 1 1 d . . . . .
H41A H 0.294652 0.554042 0.476825 0.079 Uiso 1 1 calc R U . . .
H41B H 0.296943 0.481908 0.503937 0.079 Uiso 1 1 calc R U . . .
H41C H 0.228037 0.501990 0.468204 0.079 Uiso 1 1 calc R U . . .
C42 C 0.2875(6) 0.3693(6) 0.4276(3) 0.059(3) Uani 1 1 d . . . . .
H42A H 0.235253 0.368837 0.420854 0.089 Uiso 1 1 calc R U . . .
H42B H 0.302830 0.347789 0.457396 0.089 Uiso 1 1 calc R U . . .
H42C H 0.307297 0.343119 0.404168 0.089 Uiso 1 1 calc R U . . .
C43 C 0.4188(5) 0.4618(5) 0.4475(3) 0.049(2) Uani 1 1 d . . . . .
H43A H 0.442218 0.434708 0.426023 0.073 Uiso 1 1 calc R U . . .
H43B H 0.429510 0.441098 0.477850 0.073 Uiso 1 1 calc R U . . .
H43C H 0.436371 0.509840 0.448419 0.073 Uiso 1 1 calc R U . . .
C44 C 0.2232(5) 0.4077(5) 0.3049(3) 0.050(2) Uani 1 1 d . . . . .
H44A H 0.217989 0.371225 0.327158 0.075 Uiso 1 1 calc R U . . .
H44B H 0.230007 0.386337 0.275942 0.075 Uiso 1 1 calc R U . . .
H44C H 0.180106 0.436680 0.300266 0.075 Uiso 1 1 calc R U . . .
C45 C 0.3122(5) 0.5313(5) 0.2824(3) 0.048(2) Uani 1 1 d . . . . .
H45A H 0.279167 0.569740 0.285246 0.072 Uiso 1 1 calc R U . . .
H45B H 0.300873 0.510559 0.252026 0.072 Uiso 1 1 calc R U . . .
H45C H 0.361252 0.548903 0.286798 0.072 Uiso 1 1 calc R U . . .
C46 C 0.3828(5) 0.4057(5) 0.3284(3) 0.045(2) Uani 1 1 d . . . . .
H46A H 0.426221 0.432490 0.338777 0.068 Uiso 1 1 calc R U . . .
H46B H 0.384773 0.387162 0.297915 0.068 Uiso 1 1 calc R U . . .
H46C H 0.379219 0.367059 0.349488 0.068 Uiso 1 1 calc R U . . .
Fe3 Fe 0.45159(5) 0.21994(6) 0.63036(4) 0.0355(3) Uani 1 1 d . . . . .
Si5 Si 0.31914(12) 0.26794(12) 0.67577(7) 0.0387(5) Uani 1 1 d . . . . .
Si6 Si 0.30463(11) 0.25420(12) 0.57324(7) 0.0373(5) Uani 1 1 d . . . . .
N7 N 0.3525(4) 0.2519(4) 0.6266(2) 0.0385(15) Uani 1 1 d . . . . .
N8 N 0.5102(3) 0.3113(4) 0.6191(2) 0.0379(15) Uani 1 1 d . . . . .
N9 N 0.6481(4) 0.4776(4) 0.6029(2) 0.0437(16) Uani 1 1 d . . . . .
C47 C 0.5242(5) 0.1431(5) 0.6787(3) 0.047(2) Uani 1 1 d . . . . .
C48 C 0.4654(5) 0.1072(4) 0.6550(3) 0.0418(19) Uani 1 1 d . . . . .
C49 C 0.4703(5) 0.1078(4) 0.6080(3) 0.0396(18) Uani 1 1 d . . . . .
C50 C 0.5337(5) 0.1439(5) 0.6023(3) 0.0427(19) Uani 1 1 d . . . . .
C51 C 0.5662(5) 0.1651(5) 0.6463(3) 0.048(2) Uani 1 1 d . . . . .
C52 C 0.5435(7) 0.1501(6) 0.7291(4) 0.066(3) Uani 1 1 d . . . . .
H52A H 0.565495 0.195725 0.736443 0.099 Uiso 1 1 calc R U . . .
H52B H 0.577402 0.113361 0.740644 0.099 Uiso 1 1 calc R U . . .
H52C H 0.500407 0.145815 0.743381 0.099 Uiso 1 1 calc R U . . .
C53 C 0.4100(6) 0.0675(5) 0.6755(4) 0.057(2) Uani 1 1 d . . . . .
H53A H 0.402872 0.089288 0.704231 0.086 Uiso 1 1 calc R U . . .
H53B H 0.425921 0.019308 0.681130 0.086 Uiso 1 1 calc R U . . .
H53C H 0.364885 0.067859 0.654371 0.086 Uiso 1 1 calc R U . . .
C54 C 0.4213(5) 0.0702(5) 0.5714(3) 0.047(2) Uani 1 1 d . . . . .
H54A H 0.371934 0.074486 0.577128 0.071 Uiso 1 1 calc R U . . .
H54B H 0.434567 0.020878 0.571359 0.071 Uiso 1 1 calc R U . . .
H54C H 0.425450 0.090720 0.541700 0.071 Uiso 1 1 calc R U . . .
C55 C 0.5608(5) 0.1546(5) 0.5585(3) 0.052(2) Uani 1 1 d . . . . .
H55A H 0.520526 0.163436 0.534318 0.077 Uiso 1 1 calc R U . . .
H55B H 0.586416 0.112896 0.551079 0.077 Uiso 1 1 calc R U . . .
H55C H 0.593226 0.194649 0.561177 0.077 Uiso 1 1 calc R U . . .
C56 C 0.6367(5) 0.2051(6) 0.6571(4) 0.060(3) Uani 1 1 d . . . . .
H56A H 0.650366 0.222983 0.628765 0.090 Uiso 1 1 calc R U . . .
H56B H 0.673998 0.173795 0.671865 0.090 Uiso 1 1 calc R U . . .
H56C H 0.630752 0.244032 0.677448 0.090 Uiso 1 1 calc R U . . .
C57 C 0.5356(5) 0.3553(4) 0.6534(3) 0.0422(18) Uani 1 1 d . . . . .
H57 H 0.521271 0.347378 0.682252 0.051 Uiso 1 1 calc R U . . .
C58 C 0.5803(5) 0.4104(4) 0.6498(3) 0.0396(17) Uani 1 1 d . . . . .
H58 H 0.595891 0.439044 0.675380 0.048 Uiso 1 1 calc R U . . .
C59 C 0.6025(4) 0.4239(4) 0.6083(3) 0.0374(17) Uani 1 1 d . . . . .
C60 C 0.5760(5) 0.3796(4) 0.5719(3) 0.0412(18) Uani 1 1 d . . . . .
H60 H 0.588840 0.386930 0.542628 0.049 Uiso 1 1 calc R U . . .
C61 C 0.5315(5) 0.3259(5) 0.5791(3) 0.0430(19) Uani 1 1 d . . . . .
H61 H 0.514412 0.296824 0.553915 0.052 Uiso 1 1 calc R U . . .
C62 C 0.6701(6) 0.5262(5) 0.6401(3) 0.051(2) Uani 1 1 d . . . . .
H62A H 0.628063 0.550705 0.647650 0.076 Uiso 1 1 calc R U . . .
H62B H 0.703746 0.559990 0.630759 0.076 Uiso 1 1 calc R U . . .
H62C H 0.693129 0.500524 0.666825 0.076 Uiso 1 1 calc R U . . .
C63 C 0.6722(6) 0.4896(5) 0.5600(3) 0.053(2) Uani 1 1 d . . . . .
H63A H 0.701171 0.450000 0.552766 0.080 Uiso 1 1 calc R U . . .
H63B H 0.701075 0.532125 0.561809 0.080 Uiso 1 1 calc R U . . .
H63C H 0.630882 0.494797 0.536036 0.080 Uiso 1 1 calc R U . . .
C64 C 0.3938(5) 0.2817(6) 0.7240(3) 0.058(3) Uani 1 1 d . . . . .
H64A H 0.430888 0.246626 0.722562 0.087 Uiso 1 1 calc R U . . .
H64B H 0.375421 0.277433 0.752949 0.087 Uiso 1 1 calc R U . . .
H64C H 0.414007 0.328287 0.721673 0.087 Uiso 1 1 calc R U . . .
C65 C 0.2636(5) 0.1941(5) 0.6926(3) 0.050(2) Uani 1 1 d . . . . .
H65A H 0.223543 0.185483 0.668328 0.074 Uiso 1 1 calc R U . . .
H65B H 0.245352 0.206202 0.720729 0.074 Uiso 1 1 calc R U . . .
H65C H 0.293114 0.152065 0.697648 0.074 Uiso 1 1 calc R U . . .
C66 C 0.2614(6) 0.3468(5) 0.6744(3) 0.055(2) Uani 1 1 d . . . . .
H66A H 0.288620 0.387851 0.667637 0.082 Uiso 1 1 calc R U . . .
H66B H 0.245528 0.352668 0.703990 0.082 Uiso 1 1 calc R U . . .
H66C H 0.219745 0.341179 0.650719 0.082 Uiso 1 1 calc R U . . .
C67 C 0.2427(5) 0.1777(6) 0.5617(3) 0.053(2) Uani 1 1 d . . . . .
H67A H 0.270705 0.134810 0.562070 0.079 Uiso 1 1 calc R U . . .
H67B H 0.213417 0.183279 0.531740 0.079 Uiso 1 1 calc R U . . .
H67C H 0.211651 0.175287 0.585129 0.079 Uiso 1 1 calc R U . . .
C68 C 0.2468(5) 0.3324(6) 0.5599(3) 0.055(2) Uani 1 1 d . . . . .
H68A H 0.207501 0.331057 0.577846 0.082 Uiso 1 1 calc R U . . .
H68B H 0.227405 0.332713 0.527449 0.082 Uiso 1 1 calc R U . . .
H68C H 0.275195 0.374645 0.567531 0.082 Uiso 1 1 calc R U . . .
C69 C 0.3665(4) 0.2529(5) 0.5295(3) 0.0412(18) Uani 1 1 d . . . . .
H69A H 0.391114 0.297824 0.529637 0.062 Uiso 1 1 calc R U . . .
H69B H 0.338922 0.244661 0.499355 0.062 Uiso 1 1 calc R U . . .
H69C H 0.401726 0.215698 0.536769 0.062 Uiso 1 1 calc R U . . .
Fe4 Fe 0.70609(5) 0.53075(6) 0.36820(4) 0.0357(3) Uani 1 1 d . . . . .
Si7 Si 0.85406(12) 0.49311(12) 0.42192(8) 0.0394(5) Uani 1 1 d . . . . .
Si8 Si 0.83339(12) 0.47645(12) 0.31935(8) 0.0403(5) Uani 1 1 d . . . . .
N10 N 0.8043(4) 0.4954(3) 0.3692(2) 0.0377(15) Uani 1 1 d . . . . .
N11 N 0.6455(4) 0.4398(3) 0.3783(2) 0.0378(15) Uani 1 1 d . . . . .
N12 N 0.5115(4) 0.2714(4) 0.3933(3) 0.0467(18) Uani 1 1 d . . . . .
C70 C 0.6291(5) 0.6077(4) 0.3997(3) 0.0387(17) Uani 1 1 d . . . . .
C71 C 0.5931(4) 0.5900(4) 0.3561(3) 0.0422(19) Uani 1 1 d . . . . .
C72 C 0.6344(5) 0.6126(5) 0.3233(3) 0.0423(19) Uani 1 1 d . . . . .
C73 C 0.6963(5) 0.6458(4) 0.3469(3) 0.0396(18) Uani 1 1 d . . . . .
C74 C 0.6939(4) 0.6432(4) 0.3932(3) 0.0338(16) Uani 1 1 d . . . . .
C75 C 0.6033(5) 0.5990(5) 0.4446(3) 0.046(2) Uani 1 1 d . . . . .
H75A H 0.564950 0.564241 0.441593 0.069 Uiso 1 1 calc R U . . .
H75B H 0.585107 0.643557 0.454037 0.069 Uiso 1 1 calc R U . . .
H75C H 0.642835 0.583359 0.467491 0.069 Uiso 1 1 calc R U . . .
C76 C 0.5223(5) 0.5528(5) 0.3458(4) 0.056(3) Uani 1 1 d . . . . .
H76A H 0.528577 0.509268 0.329654 0.085 Uiso 1 1 calc R U . . .
H76B H 0.487966 0.582549 0.326686 0.085 Uiso 1 1 calc R U . . .
H76C H 0.504451 0.542417 0.374292 0.085 Uiso 1 1 calc R U . . .
C77 C 0.6115(6) 0.6084(6) 0.2731(3) 0.055(2) Uani 1 1 d . . . . .
H77A H 0.650245 0.624655 0.257435 0.082 Uiso 1 1 calc R U . . .
H77B H 0.569277 0.637765 0.264510 0.082 Uiso 1 1 calc R U . . .
H77C H 0.599744 0.560066 0.264510 0.082 Uiso 1 1 calc R U . . .
C78 C 0.7537(6) 0.6813(5) 0.3251(3) 0.051(2) Uani 1 1 d . . . . .
H78A H 0.800176 0.674077 0.343944 0.077 Uiso 1 1 calc R U . . .
H78B H 0.743577 0.731244 0.322288 0.077 Uiso 1 1 calc R U . . .
H78C H 0.754500 0.661457 0.294769 0.077 Uiso 1 1 calc R U . . .
C79 C 0.7429(5) 0.6779(5) 0.4306(3) 0.0442(19) Uani 1 1 d . . . . .
H79A H 0.754479 0.645522 0.456090 0.066 Uiso 1 1 calc R U . . .
H79B H 0.719607 0.719294 0.440760 0.066 Uiso 1 1 calc R U . . .
H79C H 0.786910 0.691669 0.419357 0.066 Uiso 1 1 calc R U . . .
C80 C 0.6224(4) 0.4252(4) 0.4174(3) 0.0388(17) Uani 1 1 d . . . . .
H80 H 0.637174 0.455283 0.442386 0.047 Uiso 1 1 calc R U . . .
C81 C 0.5792(4) 0.3703(4) 0.4244(3) 0.0409(18) Uani 1 1 d . . . . .
H81 H 0.565730 0.363046 0.453528 0.049 Uiso 1 1 calc R U . . .
C82 C 0.5552(4) 0.3251(4) 0.3885(3) 0.0372(17) Uani 1 1 d . . . . .
C83 C 0.5793(4) 0.3389(4) 0.3471(3) 0.0401(17) Uani 1 1 d . . . . .
H83 H 0.565378 0.309603 0.321521 0.048 Uiso 1 1 calc R U . . .
C84 C 0.6231(4) 0.3949(4) 0.3437(3) 0.0392(17) Uani 1 1 d . . . . .
H84 H 0.638874 0.402861 0.315283 0.047 Uiso 1 1 calc R U . . .
C85 C 0.4844(6) 0.2589(6) 0.4359(4) 0.057(2) Uani 1 1 d . . . . .
H85A H 0.523953 0.245235 0.459459 0.085 Uiso 1 1 calc R U . . .
H85B H 0.448819 0.221553 0.431627 0.085 Uiso 1 1 calc R U . . .
H85C H 0.462323 0.301541 0.445354 0.085 Uiso 1 1 calc R U . . .
C86 C 0.4913(5) 0.2223(5) 0.3557(3) 0.048(2) Uani 1 1 d . . . . .
H86A H 0.467084 0.247447 0.329102 0.072 Uiso 1 1 calc R U . . .
H86B H 0.459019 0.186949 0.364971 0.072 Uiso 1 1 calc R U . . .
H86C H 0.534193 0.199618 0.348042 0.072 Uiso 1 1 calc R U . . .
C87 C 0.7956(5) 0.4873(5) 0.4673(3) 0.046(2) Uani 1 1 d . . . . .
H87A H 0.761947 0.526322 0.464196 0.070 Uiso 1 1 calc R U . . .
H87B H 0.825272 0.489148 0.497327 0.070 Uiso 1 1 calc R U . . .
H87C H 0.769096 0.443309 0.464178 0.070 Uiso 1 1 calc R U . . .
C88 C 0.9163(6) 0.4177(6) 0.4322(4) 0.060(3) Uani 1 1 d . . . . .
H88A H 0.889897 0.374396 0.424324 0.090 Uiso 1 1 calc R U . . .
H88B H 0.937562 0.416547 0.464352 0.090 Uiso 1 1 calc R U . . .
H88C H 0.954092 0.422435 0.413291 0.090 Uiso 1 1 calc R U . . .
C89 C 0.9114(5) 0.5712(5) 0.4339(3) 0.049(2) Uani 1 1 d . . . . .
H89A H 0.943922 0.574518 0.411293 0.073 Uiso 1 1 calc R U . . .
H89B H 0.939175 0.567361 0.464369 0.073 Uiso 1 1 calc R U . . .
H89C H 0.881380 0.612921 0.432219 0.073 Uiso 1 1 calc R U . . .
C90 C 0.8706(7) 0.3865(6) 0.3172(4) 0.066(3) Uani 1 1 d . . . . .
H90A H 0.918742 0.385024 0.334838 0.099 Uiso 1 1 calc R U . . .
H90B H 0.872861 0.373780 0.285572 0.099 Uiso 1 1 calc R U . . .
H90C H 0.839818 0.353488 0.330235 0.099 Uiso 1 1 calc R U . . .
C91 C 0.9054(6) 0.5368(6) 0.3066(4) 0.062(3) Uani 1 1 d . . . . .
H91A H 0.888920 0.585044 0.307520 0.093 Uiso 1 1 calc R U . . .
H91B H 0.916962 0.526536 0.276242 0.093 Uiso 1 1 calc R U . . .
H91C H 0.948145 0.530382 0.329312 0.093 Uiso 1 1 calc R U . . .
C92 C 0.7602(6) 0.4830(6) 0.2697(3) 0.055(2) Uani 1 1 d . . . . .
H92A H 0.727728 0.443348 0.269957 0.083 Uiso 1 1 calc R U . . .
H92B H 0.780725 0.482735 0.241417 0.083 Uiso 1 1 calc R U . . .
H92C H 0.733704 0.526433 0.271815 0.083 Uiso 1 1 calc R U . . .

loop_
_atom_site_aniso_label
_atom_site_aniso_U_11
_atom_site_aniso_U_22
_atom_site_aniso_U_33
_atom_site_aniso_U_23
_atom_site_aniso_U_13
_atom_site_aniso_U_12
Fe1 0.0307(5) 0.0415(6) 0.0370(5) 0.0003(5) 0.0060(4) 0.0045(5)
Si1 0.0370(11) 0.0409(11) 0.0383(11) -0.0030(9) 0.0086(9) 0.0014(9)
Si2 0.0322(11) 0.0447(12) 0.0387(11) 0.0037(9) 0.0056(9) 0.0007(9)
N1 0.031(3) 0.045(4) 0.038(3) 0.003(3) 0.004(3) 0.006(3)
N2 0.035(3) 0.042(4) 0.044(4) 0.001(3) 0.008(3) 0.007(3)
N3 0.042(4) 0.055(5) 0.066(5) -0.002(4) 0.010(4) -0.004(4)
C1 0.031(4) 0.069(6) 0.047(5) 0.002(4) 0.010(4) 0.009(4)
C2 0.025(4) 0.067(6) 0.041(4) -0.005(4) -0.002(3) 0.017(4)
C3 0.038(4) 0.045(5) 0.045(4) 0.002(3) 0.005(3) 0.018(4)
C4 0.037(4) 0.045(4) 0.050(5) -0.003(4) 0.003(4) 0.015(4)
C5 0.036(4) 0.059(5) 0.040(4) 0.002(4) 0.008(4) 0.019(4)
C6 0.036(5) 0.075(7) 0.097(9) 0.011(6) 0.019(5) 0.003(5)
C7 0.056(6) 0.076(7) 0.058(6) -0.013(5) -0.010(5) 0.016(5)
C8 0.060(6) 0.075(7) 0.056(6) 0.013(5) 0.015(5) 0.025(5)
C9 0.047(5) 0.058(6) 0.073(7) -0.014(5) -0.004(5) 0.008(4)
C10 0.062(7) 0.096(9) 0.051(6) -0.001(5) 0.016(5) 0.037(6)
C11 0.038(4) 0.042(4) 0.042(4) 0.002(3) 0.009(3) 0.003(3)
C12 0.036(4) 0.051(5) 0.048(5) 0.005(4) 0.013(4) 0.002(4)
C13 0.034(4) 0.045(4) 0.055(5) 0.002(4) 0.012(4) 0.011(3)
C14 0.034(4) 0.052(5) 0.050(5) -0.003(4) 0.004(4) 0.003(4)
C15 0.036(4) 0.051(5) 0.045(4) 0.001(4) 0.009(3) 0.000(4)
C16 0.043(5) 0.061(6) 0.077(7) 0.005(5) 0.017(5) -0.004(4)
C17 0.038(5) 0.056(5) 0.073(6) -0.005(5) 0.007(4) -0.005(4)
C18 0.055(5) 0.057(5) 0.040(4) -0.002(4) 0.011(4) 0.005(4)
C19 0.047(5) 0.053(5) 0.052(5) -0.007(4) 0.008(4) 0.011(4)
C20 0.055(5) 0.046(5) 0.055(5) -0.012(4) 0.007(4) -0.010(4)
C21 0.048(5) 0.071(6) 0.044(5) 0.002(4) 0.005(4) 0.003(5)
C22 0.070(7) 0.057(6) 0.059(6) 0.012(5) 0.000(5) -0.014(5)
C23 0.055(6) 0.079(7) 0.039(4) 0.008(4) 0.007(4) 0.014(5)
Fe2 0.0297(5) 0.0435(6) 0.0366(5) 0.0017(5) 0.0062(4) 0.0046(5)
Si3 0.0334(11) 0.0438(12) 0.0374(11) 0.0040(9) 0.0047(9) -0.0001(9)
Si4 0.0330(11) 0.0429(11) 0.0380(11) -0.0022(9) 0.0059(9) -0.0010(9)
N4 0.026(3) 0.050(4) 0.038(3) 0.006(3) 0.005(3) -0.007(3)
N5 0.040(4) 0.043(4) 0.036(3) 0.003(3) 0.009(3) 0.007(3)
N6 0.034(4) 0.054(4) 0.054(4) -0.002(3) 0.007(3) -0.004(3)
C24 0.038(4) 0.059(5) 0.042(4) 0.007(4) 0.010(4) 0.021(4)
C25 0.023(4) 0.065(6) 0.056(5) 0.007(4) 0.011(4) 0.011(4)
C26 0.030(4) 0.074(6) 0.042(4) -0.002(4) -0.003(4) 0.013(4)
C27 0.040(5) 0.058(5) 0.038(4) 0.009(4) 0.004(3) 0.020(4)
C28 0.039(5) 0.061(5) 0.045(5) -0.004(4) 0.005(4) 0.020(4)
C29 0.060(6) 0.093(8) 0.047(5) 0.003(5) 0.014(5) 0.036(6)
C30 0.041(5) 0.085(8) 0.077(7) 0.018(6) 0.004(5) -0.005(5)
C31 0.041(5) 0.072(6) 0.063(6) -0.009(5) -0.008(5) 0.009(5)
C32 0.055(6) 0.054(5) 0.055(5) 0.011(4) 0.010(4) 0.014(4)
C33 0.054(6) 0.056(6) 0.055(5) -0.013(4) -0.001(5) 0.015(4)
C34 0.041(4) 0.051(5) 0.035(4) 0.001(3) 0.007(3) 0.003(4)
C35 0.034(4) 0.055(5) 0.039(4) 0.000(3) 0.005(3) 0.008(4)
C36 0.031(4) 0.043(4) 0.047(4) -0.002(3) 0.006(3) 0.002(3)
C37 0.042(4) 0.046(4) 0.040(4) 0.001(3) 0.012(3) 0.005(4)
C38 0.034(4) 0.046(4) 0.041(4) 0.001(3) 0.004(3) 0.005(3)
C39 0.037(5) 0.058(5) 0.056(5) -0.009(4) -0.001(4) 0.002(4)
C40 0.045(5) 0.064(6) 0.060(6) -0.001(5) 0.014(4) -0.007(4)
C41 0.046(5) 0.070(6) 0.042(4) 0.008(4) 0.010(4) 0.012(5)
C42 0.064(6) 0.061(6) 0.051(5) 0.008(4) 0.002(5) -0.008(5)
C43 0.039(5) 0.057(5) 0.048(5) -0.002(4) 0.001(4) 0.005(4)
C44 0.043(5) 0.060(5) 0.047(5) -0.006(4) 0.005(4) -0.003(4)
C45 0.049(5) 0.058(5) 0.037(4) -0.003(4) 0.007(4) 0.005(4)
C46 0.041(5) 0.048(5) 0.048(5) -0.009(4) 0.010(4) 0.001(4)
Fe3 0.0290(5) 0.0391(6) 0.0387(6) 0.0022(4) 0.0061(4) 0.0024(4)
Si5 0.0337(11) 0.0467(12) 0.0366(11) -0.0009(9) 0.0076(9) 0.0020(9)
Si6 0.0304(10) 0.0452(11) 0.0360(10) 0.0006(9) 0.0044(8) 0.0011(9)
N7 0.038(4) 0.038(3) 0.038(3) -0.001(3) 0.002(3) 0.000(3)
N8 0.028(3) 0.040(3) 0.046(4) 0.000(3) 0.003(3) 0.002(3)
N9 0.043(4) 0.046(4) 0.043(4) -0.004(3) 0.009(3) -0.009(3)
C47 0.040(5) 0.047(5) 0.049(5) 0.006(4) -0.003(4) 0.016(4)
C48 0.037(4) 0.035(4) 0.055(5) 0.013(3) 0.012(4) 0.009(3)
C49 0.041(4) 0.033(4) 0.046(4) -0.008(3) 0.011(4) 0.003(3)
C50 0.032(4) 0.043(4) 0.055(5) -0.003(4) 0.014(4) 0.010(3)
C51 0.034(4) 0.051(5) 0.057(5) 0.009(4) 0.002(4) 0.009(4)
C52 0.062(7) 0.080(7) 0.052(5) 0.012(5) -0.006(5) 0.014(6)
C53 0.054(6) 0.055(6) 0.065(6) 0.016(5) 0.016(5) 0.006(5)
C54 0.047(5) 0.040(4) 0.055(5) -0.003(4) 0.013(4) 0.000(4)
C55 0.052(5) 0.044(5) 0.064(6) 0.005(4) 0.025(5) 0.010(4)
C56 0.029(4) 0.057(6) 0.090(8) 0.004(5) -0.003(5) 0.001(4)
C57 0.044(5) 0.041(4) 0.041(4) 0.000(3) 0.005(4) 0.003(3)
C58 0.039(4) 0.042(4) 0.037(4) 0.001(3) 0.003(3) 0.003(3)
C59 0.031(4) 0.038(4) 0.044(4) 0.002(3) 0.005(3) 0.002(3)
C60 0.039(4) 0.047(4) 0.038(4) 0.002(3) 0.007(3) -0.006(3)
C61 0.038(4) 0.049(5) 0.042(4) -0.004(3) 0.004(3) 0.006(4)
C62 0.053(5) 0.044(5) 0.054(5) -0.005(4) 0.003(4) -0.007(4)
C63 0.051(5) 0.054(5) 0.057(5) 0.003(4) 0.014(4) -0.008(4)
C64 0.039(5) 0.093(8) 0.042(5) -0.009(5) 0.011(4) -0.002(5)
C65 0.060(5) 0.045(5) 0.047(5) -0.002(4) 0.017(4) -0.003(4)
C66 0.062(6) 0.052(5) 0.054(5) -0.005(4) 0.019(5) 0.017(5)
C67 0.047(5) 0.070(6) 0.041(4) -0.001(4) 0.007(4) -0.017(4)
C68 0.049(5) 0.069(6) 0.044(5) -0.003(4) 0.002(4) 0.021(5)
C69 0.030(4) 0.056(5) 0.037(4) 0.001(3) 0.002(3) 0.000(3)
Fe4 0.0303(5) 0.0385(6) 0.0386(6) 0.0003(4) 0.0062(4) 0.0008(4)
Si7 0.0305(10) 0.0460(12) 0.0416(11) 0.0005(9) 0.0048(9) 0.0016(9)
Si8 0.0353(11) 0.0452(12) 0.0417(11) 0.0010(9) 0.0100(9) 0.0015(9)
N10 0.037(4) 0.034(3) 0.043(4) 0.002(3) 0.007(3) -0.002(3)
N11 0.033(3) 0.036(3) 0.044(4) -0.003(3) 0.006(3) 0.005(3)
N12 0.042(4) 0.044(4) 0.054(4) 0.005(3) 0.007(3) -0.007(3)
C70 0.036(4) 0.042(4) 0.039(4) -0.002(3) 0.008(3) 0.010(3)
C71 0.030(4) 0.044(4) 0.051(5) -0.003(4) 0.001(3) 0.007(3)
C72 0.037(4) 0.043(4) 0.044(4) 0.006(3) -0.002(4) 0.009(3)
C73 0.039(4) 0.029(4) 0.052(5) 0.009(3) 0.008(4) 0.009(3)
C74 0.030(4) 0.030(4) 0.042(4) -0.007(3) 0.007(3) -0.001(3)
C75 0.040(4) 0.049(5) 0.053(5) -0.004(4) 0.015(4) 0.001(4)
C76 0.037(5) 0.048(5) 0.079(7) -0.006(5) -0.007(5) 0.000(4)
C77 0.051(5) 0.064(6) 0.046(5) 0.000(4) -0.004(4) 0.010(5)
C78 0.061(6) 0.045(5) 0.050(5) 0.008(4) 0.018(4) 0.002(4)
C79 0.040(5) 0.044(4) 0.047(4) -0.005(4) 0.002(4) -0.002(4)
C80 0.030(4) 0.040(4) 0.048(4) -0.003(3) 0.010(3) 0.000(3)
C81 0.035(4) 0.045(4) 0.044(4) -0.001(3) 0.012(3) 0.002(3)
C82 0.029(4) 0.035(4) 0.048(4) 0.001(3) 0.006(3) 0.002(3)
C83 0.038(4) 0.042(4) 0.042(4) 0.004(3) 0.009(3) 0.004(3)
C84 0.034(4) 0.042(4) 0.042(4) 0.001(3) 0.007(3) -0.006(3)
C85 0.055(6) 0.055(6) 0.063(6) 0.005(4) 0.017(5) -0.012(5)
C86 0.039(5) 0.040(5) 0.063(5) 0.000(4) 0.005(4) -0.007(4)
C87 0.046(5) 0.053(5) 0.039(4) 0.002(4) 0.002(4) -0.001(4)
C88 0.054(6) 0.069(6) 0.055(6) 0.002(5) 0.001(5) 0.017(5)
C89 0.039(4) 0.064(6) 0.045(5) -0.005(4) 0.010(4) -0.008(4)
C90 0.084(8) 0.065(6) 0.055(6) 0.004(5) 0.028(6) 0.014(6)
C91 0.051(6) 0.084(7) 0.053(5) -0.004(5) 0.017(5) -0.011(5)
C92 0.051(5) 0.071(6) 0.044(5) -0.010(4) 0.006(4) 0.004(5)

loop_
_atom_type_symbol
_atom_type_description
_atom_type_scat_dispersion_real
_atom_type_scat_dispersion_imag
_atom_type_scat_source
C C 0.0033 0.0016 'International Tables Vol C Tables 4.2.6.8 and 6.1.1.4'
H H 0.0000 0.0000 'International Tables Vol C Tables 4.2.6.8 and 6.1.1.4'
Fe Fe 0.3463 0.8444 'International Tables Vol C Tables 4.2.6.8 and 6.1.1.4'
N N 0.0061 0.0033 'International Tables Vol C Tables 4.2.6.8 and 6.1.1.4'
Si Si 0.0817 0.0704 'International Tables Vol C Tables 4.2.6.8 and 6.1.1.4'

loop_
_exptl_crystal_face_index_h
_exptl_crystal_face_index_k
_exptl_crystal_face_index_l
_exptl_crystal_face_perp_dist
-2 -2 1 0.1120
2 2 -1 0.1690
-2 2 1 0.1470
4 -5 -2 0.1750
0 0 1 0.0570
0 0 -1 0.0520
-2 2 -5 0.0830

loop_
_geom_angle_atom_site_label_1
_geom_angle_atom_site_label_2
_geom_angle_atom_site_label_3
_geom_angle
_geom_angle_site_symmetry_1
_geom_angle_site_symmetry_3
_geom_angle_publ_flag
N1 Fe1 N2 104.1(3) . . ?
N1 Fe1 C1 110.7(3) . . ?
N1 Fe1 C2 120.3(3) . . ?
N1 Fe1 C3 152.5(3) . . ?
N1 Fe1 C4 164.8(3) . . ?
N1 Fe1 C5 130.6(3) . . ?
N2 Fe1 C1 143.9(3) . . ?
N2 Fe1 C2 127.9(3) . . ?
N2 Fe1 C3 93.3(3) . . ?
N2 Fe1 C4 85.9(3) . . ?
N2 Fe1 C5 111.2(3) . . ?
C1 Fe1 C2 35.5(3) . . ?
C1 Fe1 C3 59.0(3) . . ?
C1 Fe1 C4 58.2(4) . . ?
C1 Fe1 C5 36.0(3) . . ?
C2 Fe1 C3 35.8(3) . . ?
C2 Fe1 C4 57.9(3) . . ?
C2 Fe1 C5 59.0(3) . . ?
C3 Fe1 C4 33.9(3) . . ?
C5 Fe1 C3 57.8(3) . . ?
C5 Fe1 C4 34.2(3) . . ?
N1 Si1 C18 110.6(4) . . ?
N1 Si1 C19 114.0(4) . . ?
N1 Si1 C20 112.0(4) . . ?
C18 Si1 C19 105.1(5) . . ?
C20 Si1 C18 107.2(4) . . ?
C20 Si1 C19 107.5(5) . . ?
N1 Si2 C21 113.3(4) . . ?
N1 Si2 C22 113.3(4) . . ?
N1 Si2 C23 111.4(4) . . ?
C21 Si2 C22 108.0(5) . . ?
C21 Si2 C23 104.9(5) . . ?
C22 Si2 C23 105.3(6) . . ?
Si1 N1 Fe1 117.5(4) . . ?
Si2 N1 Fe1 119.6(4) . . ?
Si2 N1 Si1 122.8(4) . . ?
C11 N2 Fe1 124.3(6) . . ?
C11 N2 C15 115.7(8) . . ?
C15 N2 Fe1 119.8(6) . . ?
C13 N3 C16 120.2(9) . . ?
C13 N3 C17 120.4(9) . . ?
C16 N3 C17 118.8(9) . . ?
C2 C1 Fe1 73.1(5) . . ?
C2 C1 C5 108.3(9) . . ?
C2 C1 C6 125.5(10) . . ?
C5 C1 Fe1 74.8(5) . . ?
C5 C1 C6 126.2(10) . . ?
C6 C1 Fe1 119.9(7) . . ?
C1 C2 Fe1 71.4(5) . . ?
C1 C2 C3 108.0(8) . . ?
C1 C2 C7 126.7(10) . . ?
C3 C2 Fe1 75.2(4) . . ?
C3 C2 C7 124.8(9) . . ?
C7 C2 Fe1 125.0(7) . . ?
C2 C3 Fe1 69.0(4) . . ?
C2 C3 C8 126.5(9) . . ?
C4 C3 Fe1 74.1(5) . . ?
C4 C3 C2 106.9(8) . . ?
C4 C3 C8 126.6(9) . . ?
C8 C3 Fe1 123.4(6) . . ?
C3 C4 Fe1 71.9(5) . . ?
C3 C4 C5 109.6(8) . . ?
C3 C4 C9 125.2(10) . . ?
C5 C4 Fe1 70.6(5) . . ?
C5 C4 C9 125.1(9) . . ?
C9 C4 Fe1 124.5(6) . . ?
C1 C5 Fe1 69.2(5) . . ?
C1 C5 C10 128.2(10) . . ?
C4 C5 Fe1 75.1(5) . . ?
C4 C5 C1 107.1(8) . . ?
C4 C5 C10 124.1(10) . . ?
C10 C5 Fe1 127.9(6) . . ?
C1 C6 H6A 109.5 . . ?
C1 C6 H6B 109.5 . . ?
C1 C6 H6C 109.5 . . ?
H6A C6 H6B 109.5 . . ?
H6A C6 H6C 109.5 . . ?
H6B C6 H6C 109.5 . . ?
C2 C7 H7A 109.5 . . ?
C2 C7 H7B 109.5 . . ?
C2 C7 H7C 109.5 . . ?
H7A C7 H7B 109.5 . . ?
H7A C7 H7C 109.5 . . ?
H7B C7 H7C 109.5 . . ?
C3 C8 H8A 109.5 . . ?
C3 C8 H8B 109.5 . . ?
C3 C8 H8C 109.5 . . ?
H8A C8 H8B 109.5 . . ?
H8A C8 H8C 109.5 . . ?
H8B C8 H8C 109.5 . . ?
C4 C9 H9A 109.5 . . ?
C4 C9 H9B 109.5 . . ?
C4 C9 H9C 109.5 . . ?
H9A C9 H9B 109.5 . . ?
H9A C9 H9C 109.5 . . ?
H9B C9 H9C 109.5 . . ?
C5 C10 H10A 109.5 . . ?
C5 C10 H10B 109.5 . . ?
C5 C10 H10C 109.5 . . ?
H10A C10 H10B 109.5 . . ?
H10A C10 H10C 109.5 . . ?
H10B C10 H10C 109.5 . . ?
N2 C11 H11 117.7 . . ?
N2 C11 C12 124.6(8) . . ?
C12 C11 H11 117.7 . . ?
C11 C12 H12 120.3 . . ?
C11 C12 C13 119.4(9) . . ?
C13 C12 H12 120.3 . . ?
N3 C13 C12 121.5(9) . . ?
N3 C13 C14 121.9(9) . . ?
C14 C13 C12 116.6(8) . . ?
C13 C14 H14 120.4 . . ?
C15 C14 C13 119.2(8) . . ?
C15 C14 H14 120.4 . . ?
N2 C15 C14 124.4(9) . . ?
N2 C15 H15 117.8 . . ?
C14 C15 H15 117.8 . . ?
N3 C16 H16A 109.5 . . ?
N3 C16 H16B 109.5 . . ?
N3 C16 H16C 109.5 . . ?
H16A C16 H16B 109.5 . . ?
H16A C16 H16C 109.5 . . ?
H16B C16 H16C 109.5 . . ?
N3 C17 H17A 109.5 . . ?
N3 C17 H17B 109.5 . . ?
N3 C17 H17C 109.5 . . ?
H17A C17 H17B 109.5 . . ?
H17A C17 H17C 109.5 . . ?
H17B C17 H17C 109.5 . . ?
Si1 C18 H18A 109.5 . . ?
Si1 C18 H18B 109.5 . . ?
Si1 C18 H18C 109.5 . . ?
H18A C18 H18B 109.5 . . ?
H18A C18 H18C 109.5 . . ?
H18B C18 H18C 109.5 . . ?
Si1 C19 H19A 109.5 . . ?
Si1 C19 H19B 109.5 . . ?
Si1 C19 H19C 109.5 . . ?
H19A C19 H19B 109.5 . . ?
H19A C19 H19C 109.5 . . ?
H19B C19 H19C 109.5 . . ?
Si1 C20 H20A 109.5 . . ?
Si1 C20 H20B 109.5 . . ?
Si1 C20 H20C 109.5 . . ?
H20A C20 H20B 109.5 . . ?
H20A C20 H20C 109.5 . . ?
H20B C20 H20C 109.5 . . ?
Si2 C21 H21A 109.5 . . ?
Si2 C21 H21B 109.5 . . ?
Si2 C21 H21C 109.5 . . ?
H21A C21 H21B 109.5 . . ?
H21A C21 H21C 109.5 . . ?
H21B C21 H21C 109.5 . . ?
Si2 C22 H22A 109.5 . . ?
Si2 C22 H22B 109.5 . . ?
Si2 C22 H22C 109.5 . . ?
H22A C22 H22B 109.5 . . ?
H22A C22 H22C 109.5 . . ?
H22B C22 H22C 109.5 . . ?
Si2 C23 H23A 109.5 . . ?
Si2 C23 H23B 109.5 . . ?
Si2 C23 H23C 109.5 . . ?
H23A C23 H23B 109.5 . . ?
H23A C23 H23C 109.5 . . ?
H23B C23 H23C 109.5 . . ?
N4 Fe2 N5 103.9(3) . . ?
N4 Fe2 C24 132.5(3) . . ?
N4 Fe2 C25 110.0(3) . . ?
N4 Fe2 C26 116.6(3) . . ?
N4 Fe2 C27 147.8(3) . . ?
N4 Fe2 C28 166.9(3) . . ?
N5 Fe2 C24 110.3(3) . . ?
N5 Fe2 C25 144.4(3) . . ?
N5 Fe2 C26 131.7(3) . . ?
N5 Fe2 C27 96.7(3) . . ?
N5 Fe2 C28 86.6(3) . . ?
C24 Fe2 C27 58.1(3) . . ?
C24 Fe2 C28 34.6(3) . . ?
C25 Fe2 C24 35.9(4) . . ?
C25 Fe2 C26 35.7(3) . . ?
C25 Fe2 C27 58.8(3) . . ?
C25 Fe2 C28 58.4(4) . . ?
C26 Fe2 C24 59.5(3) . . ?
C26 Fe2 C27 35.7(4) . . ?
C26 Fe2 C28 58.5(3) . . ?
C27 Fe2 C28 34.3(3) . . ?
N4 Si3 C41 111.5(4) . . ?
N4 Si3 C42 111.9(4) . . ?
N4 Si3 C43 112.9(4) . . ?
C41 Si3 C42 105.3(5) . . ?
C43 Si3 C41 106.0(4) . . ?
C43 Si3 C42 108.8(5) . . ?
N4 Si4 C44 112.4(4) . . ?
N4 Si4 C45 110.7(4) . . ?
N4 Si4 C46 113.7(4) . . ?
C45 Si4 C44 108.0(4) . . ?
C46 Si4 C44 106.0(4) . . ?
C46 Si4 C45 105.7(4) . . ?
Si3 N4 Fe2 119.1(4) . . ?
Si3 N4 Si4 123.2(5) . . ?
Si4 N4 Fe2 117.6(4) . . ?
C34 N5 Fe2 122.4(6) . . ?
C34 N5 C38 114.4(8) . . ?
C38 N5 Fe2 123.1(5) . . ?
C36 N6 C39 120.4(8) . . ?
C36 N6 C40 120.6(8) . . ?
C40 N6 C39 118.7(8) . . ?
C25 C24 Fe2 70.7(5) . . ?
C25 C24 C29 127.8(10) . . ?
C28 C24 Fe2 74.8(5) . . ?
C28 C24 C25 107.6(8) . . ?
C28 C24 C29 124.1(10) . . ?
C29 C24 Fe2 126.5(6) . . ?
C24 C25 Fe2 73.4(5) . . ?
C24 C25 C30 126.7(9) . . ?
C26 C25 Fe2 72.6(5) . . ?
C26 C25 C24 108.2(9) . . ?
C26 C25 C30 125.1(10) . . ?
C30 C25 Fe2 120.1(7) . . ?
C25 C26 Fe2 71.7(5) . . ?
C25 C26 C27 107.1(8) . . ?
C25 C26 C31 126.2(10) . . ?
C27 C26 Fe2 74.2(5) . . ?
C27 C26 C31 126.2(9) . . ?
C31 C26 Fe2 126.0(7) . . ?
C26 C27 Fe2 70.1(5) . . ?
C26 C27 C32 124.6(8) . . ?
C28 C27 Fe2 73.7(5) . . ?
C28 C27 C26 108.1(9) . . ?
C28 C27 C32 127.2(10) . . ?
C32 C27 Fe2 123.8(6) . . ?
C24 C28 Fe2 70.6(5) . . ?
C24 C28 C33 124.8(9) . . ?
C27 C28 Fe2 72.0(5) . . ?
C27 C28 C24 109.0(9) . . ?
C27 C28 C33 126.2(10) . . ?
C33 C28 Fe2 122.2(6) . . ?
C24 C29 H29A 109.5 . . ?
C24 C29 H29B 109.5 . . ?
C24 C29 H29C 109.5 . . ?
H29A C29 H29B 109.5 . . ?
H29A C29 H29C 109.5 . . ?
H29B C29 H29C 109.5 . . ?
C25 C30 H30A 109.5 . . ?
C25 C30 H30B 109.5 . . ?
C25 C30 H30C 109.5 . . ?
H30A C30 H30B 109.5 . . ?
H30A C30 H30C 109.5 . . ?
H30B C30 H30C 109.5 . . ?
C26 C31 H31A 109.5 . . ?
C26 C31 H31B 109.5 . . ?
C26 C31 H31C 109.5 . . ?
H31A C31 H31B 109.5 . . ?
H31A C31 H31C 109.5 . . ?
H31B C31 H31C 109.5 . . ?
C27 C32 H32A 109.5 . . ?
C27 C32 H32B 109.5 . . ?
C27 C32 H32C 109.5 . . ?
H32A C32 H32B 109.5 . . ?
H32A C32 H32C 109.5 . . ?
H32B C32 H32C 109.5 . . ?
C28 C33 H33A 109.5 . . ?
C28 C33 H33B 109.5 . . ?
C28 C33 H33C 109.5 . . ?
H33A C33 H33B 109.5 . . ?
H33A C33 H33C 109.5 . . ?
H33B C33 H33C 109.5 . . ?
N5 C34 H34 117.7 . . ?
N5 C34 C35 124.7(8) . . ?
C35 C34 H34 117.7 . . ?
C34 C35 H35 120.2 . . ?
C34 C35 C36 119.6(8) . . ?
C36 C35 H35 120.2 . . ?
N6 C36 C35 122.1(8) . . ?
N6 C36 C37 121.6(8) . . ?
C35 C36 C37 116.3(8) . . ?
C36 C37 H37 120.5 . . ?
C38 C37 C36 119.0(8) . . ?
C38 C37 H37 120.5 . . ?
N5 C38 C37 126.0(8) . . ?
N5 C38 H38 117.0 . . ?
C37 C38 H38 117.0 . . ?
N6 C39 H39A 109.5 . . ?
N6 C39 H39B 109.5 . . ?
N6 C39 H39C 109.5 . . ?
H39A C39 H39B 109.5 . . ?
H39A C39 H39C 109.5 . . ?
H39B C39 H39C 109.5 . . ?
N6 C40 H40A 109.5 . . ?
N6 C40 H40B 109.5 . . ?
N6 C40 H40C 109.5 . . ?
H40A C40 H40B 109.5 . . ?
H40A C40 H40C 109.5 . . ?
H40B C40 H40C 109.5 . . ?
Si3 C41 H41A 109.5 . . ?
Si3 C41 H41B 109.5 . . ?
Si3 C41 H41C 109.5 . . ?
H41A C41 H41B 109.5 . . ?
H41A C41 H41C 109.5 . . ?
H41B C41 H41C 109.5 . . ?
Si3 C42 H42A 109.5 . . ?
Si3 C42 H42B 109.5 . . ?
Si3 C42 H42C 109.5 . . ?
H42A C42 H42B 109.5 . . ?
H42A C42 H42C 109.5 . . ?
H42B C42 H42C 109.5 . . ?
Si3 C43 H43A 109.5 . . ?
Si3 C43 H43B 109.5 . . ?
Si3 C43 H43C 109.5 . . ?
H43A C43 H43B 109.5 . . ?
H43A C43 H43C 109.5 . . ?
H43B C43 H43C 109.5 . . ?
Si4 C44 H44A 109.5 . . ?
Si4 C44 H44B 109.5 . . ?
Si4 C44 H44C 109.5 . . ?
H44A C44 H44B 109.5 . . ?
H44A C44 H44C 109.5 . . ?
H44B C44 H44C 109.5 . . ?
Si4 C45 H45A 109.5 . . ?
Si4 C45 H45B 109.5 . . ?
Si4 C45 H45C 109.5 . . ?
H45A C45 H45B 109.5 . . ?
H45A C45 H45C 109.5 . . ?
H45B C45 H45C 109.5 . . ?
Si4 C46 H46A 109.5 . . ?
Si4 C46 H46B 109.5 . . ?
Si4 C46 H46C 109.5 . . ?
H46A C46 H46B 109.5 . . ?
H46A C46 H46C 109.5 . . ?
H46B C46 H46C 109.5 . . ?
N7 Fe3 N8 104.5(3) . . ?
N7 Fe3 C47 134.2(3) . . ?
N7 Fe3 C48 112.1(3) . . ?
N7 Fe3 C49 117.7(3) . . ?
N7 Fe3 C50 147.6(3) . . ?
N7 Fe3 C51 168.5(3) . . ?
N8 Fe3 C47 110.0(3) . . ?
N8 Fe3 C48 142.5(3) . . ?
N8 Fe3 C49 128.3(3) . . ?
N8 Fe3 C50 93.8(3) . . ?
N8 Fe3 C51 85.1(3) . . ?
C47 Fe3 C50 58.3(3) . . ?
C47 Fe3 C51 34.3(3) . . ?
C48 Fe3 C47 35.2(3) . . ?
C48 Fe3 C49 35.9(3) . . ?
C48 Fe3 C50 58.8(3) . . ?
C48 Fe3 C51 57.6(3) . . ?
C49 Fe3 C47 59.1(3) . . ?
C49 Fe3 C50 35.3(3) . . ?
C49 Fe3 C51 58.0(3) . . ?
C50 Fe3 C51 34.6(3) . . ?
N7 Si5 C64 110.3(4) . . ?
N7 Si5 C65 112.8(4) . . ?
N7 Si5 C66 114.8(4) . . ?
C64 Si5 C65 106.9(5) . . ?
C66 Si5 C64 105.9(5) . . ?
C66 Si5 C65 105.6(5) . . ?
N7 Si6 C67 112.3(4) . . ?
N7 Si6 C68 115.5(4) . . ?
N7 Si6 C69 110.1(4) . . ?
C68 Si6 C67 105.1(5) . . ?
C68 Si6 C69 105.8(4) . . ?
C69 Si6 C67 107.6(4) . . ?
Si5 N7 Fe3 118.9(3) . . ?
Si6 N7 Fe3 115.5(4) . . ?
Si6 N7 Si5 125.4(4) . . ?
C57 N8 Fe3 122.0(6) . . ?
C61 N8 Fe3 123.1(6) . . ?
C61 N8 C57 114.6(7) . . ?
C59 N9 C62 120.5(8) . . ?
C59 N9 C63 120.9(7) . . ?
C63 N9 C62 118.5(8) . . ?
C48 C47 Fe3 69.9(4) . . ?
C48 C47 C52 126.9(10) . . ?
C51 C47 Fe3 74.5(5) . . ?
C51 C47 C48 107.1(8) . . ?
C51 C47 C52 125.7(9) . . ?
C52 C47 Fe3 126.0(7) . . ?
C47 C48 Fe3 74.9(5) . . ?
C47 C48 C49 108.8(8) . . ?
C47 C48 C53 126.8(9) . . ?
C49 C48 Fe3 72.4(5) . . ?
C49 C48 C53 124.0(9) . . ?
C53 C48 Fe3 124.0(6) . . ?
C48 C49 Fe3 71.7(5) . . ?
C48 C49 C50 107.8(8) . . ?
C48 C49 C54 125.8(8) . . ?
C50 C49 Fe3 75.3(5) . . ?
C50 C49 C54 126.0(8) . . ?
C54 C49 Fe3 123.6(6) . . ?
C49 C50 Fe3 69.3(5) . . ?
C49 C50 C55 125.7(8) . . ?
C51 C50 Fe3 73.5(5) . . ?
C51 C50 C49 106.6(8) . . ?
C51 C50 C55 127.6(9) . . ?
C55 C50 Fe3 123.7(6) . . ?
C47 C51 Fe3 71.1(5) . . ?
C47 C51 C50 109.5(8) . . ?
C47 C51 C56 125.1(9) . . ?
C50 C51 Fe3 72.0(5) . . ?
C50 C51 C56 125.3(9) . . ?
C56 C51 Fe3 123.8(6) . . ?
C47 C52 H52A 109.5 . . ?
C47 C52 H52B 109.5 . . ?
C47 C52 H52C 109.5 . . ?
H52A C52 H52B 109.5 . . ?
H52A C52 H52C 109.5 . . ?
H52B C52 H52C 109.5 . . ?
C48 C53 H53A 109.5 . . ?
C48 C53 H53B 109.5 . . ?
C48 C53 H53C 109.5 . . ?
H53A C53 H53B 109.5 . . ?
H53A C53 H53C 109.5 . . ?
H53B C53 H53C 109.5 . . ?
C49 C54 H54A 109.5 . . ?
C49 C54 H54B 109.5 . . ?
C49 C54 H54C 109.5 . . ?
H54A C54 H54B 109.5 . . ?
H54A C54 H54C 109.5 . . ?
H54B C54 H54C 109.5 . . ?
C50 C55 H55A 109.5 . . ?
C50 C55 H55B 109.5 . . ?
C50 C55 H55C 109.5 . . ?
H55A C55 H55B 109.5 . . ?
H55A C55 H55C 109.5 . . ?
H55B C55 H55C 109.5 . . ?
C51 C56 H56A 109.5 . . ?
C51 C56 H56B 109.5 . . ?
C51 C56 H56C 109.5 . . ?
H56A C56 H56B 109.5 . . ?
H56A C56 H56C 109.5 . . ?
H56B C56 H56C 109.5 . . ?
N8 C57 H57 117.4 . . ?
N8 C57 C58 125.1(8) . . ?
C58 C57 H57 117.4 . . ?
C57 C58 H58 120.3 . . ?
C57 C58 C59 119.4(8) . . ?
C59 C58 H58 120.3 . . ?
N9 C59 C58 121.7(7) . . ?
N9 C59 C60 121.7(8) . . ?
C58 C59 C60 116.6(8) . . ?
C59 C60 H60 120.2 . . ?
C61 C60 C59 119.5(8) . . ?
C61 C60 H60 120.2 . . ?
N8 C61 C60 124.8(8) . . ?
N8 C61 H61 117.6 . . ?
C60 C61 H61 117.6 . . ?
N9 C62 H62A 109.5 . . ?
N9 C62 H62B 109.5 . . ?
N9 C62 H62C 109.5 . . ?
H62A C62 H62B 109.5 . . ?
H62A C62 H62C 109.5 . . ?
H62B C62 H62C 109.5 . . ?
N9 C63 H63A 109.5 . . ?
N9 C63 H63B 109.5 . . ?
N9 C63 H63C 109.5 . . ?
H63A C63 H63B 109.5 . . ?
H63A C63 H63C 109.5 . . ?
H63B C63 H63C 109.5 . . ?
Si5 C64 H64A 109.5 . . ?
Si5 C64 H64B 109.5 . . ?
Si5 C64 H64C 109.5 . . ?
H64A C64 H64B 109.5 . . ?
H64A C64 H64C 109.5 . . ?
H64B C64 H64C 109.5 . . ?
Si5 C65 H65A 109.5 . . ?
Si5 C65 H65B 109.5 . . ?
Si5 C65 H65C 109.5 . . ?
H65A C65 H65B 109.5 . . ?
H65A C65 H65C 109.5 . . ?
H65B C65 H65C 109.5 . . ?
Si5 C66 H66A 109.5 . . ?
Si5 C66 H66B 109.5 . . ?
Si5 C66 H66C 109.5 . . ?
H66A C66 H66B 109.5 . . ?
H66A C66 H66C 109.5 . . ?
H66B C66 H66C 109.5 . . ?
Si6 C67 H67A 109.5 . . ?
Si6 C67 H67B 109.5 . . ?
Si6 C67 H67C 109.5 . . ?
H67A C67 H67B 109.5 . . ?
H67A C67 H67C 109.5 . . ?
H67B C67 H67C 109.5 . . ?
Si6 C68 H68A 109.5 . . ?
Si6 C68 H68B 109.5 . . ?
Si6 C68 H68C 109.5 . . ?
H68A C68 H68B 109.5 . . ?
H68A C68 H68C 109.5 . . ?
H68B C68 H68C 109.5 . . ?
Si6 C69 H69A 109.5 . . ?
Si6 C69 H69B 109.5 . . ?
Si6 C69 H69C 109.5 . . ?
H69A C69 H69B 109.5 . . ?
H69A C69 H69C 109.5 . . ?
H69B C69 H69C 109.5 . . ?
N10 Fe4 N11 104.0(3) . . ?
N10 Fe4 C70 147.5(3) . . ?
N10 Fe4 C71 168.6(3) . . ?
N10 Fe4 C72 134.3(3) . . ?
N10 Fe4 C73 111.8(3) . . ?
N10 Fe4 C74 117.2(3) . . ?
N11 Fe4 C70 94.5(3) . . ?
N11 Fe4 C71 85.5(3) . . ?
N11 Fe4 C72 110.4(3) . . ?
N11 Fe4 C73 143.3(3) . . ?
N11 Fe4 C74 129.6(3) . . ?
C70 Fe4 C71 34.4(3) . . ?
C72 Fe4 C70 58.0(3) . . ?
C72 Fe4 C71 34.5(3) . . ?
C73 Fe4 C70 58.6(3) . . ?
C73 Fe4 C71 58.0(3) . . ?
C73 Fe4 C72 35.6(3) . . ?
C73 Fe4 C74 35.0(3) . . ?
C74 Fe4 C70 35.9(3) . . ?
C74 Fe4 C71 58.3(3) . . ?
C74 Fe4 C72 58.7(3) . . ?
N10 Si7 C87 111.0(4) . . ?
N10 Si7 C88 114.8(4) . . ?
N10 Si7 C89 112.5(4) . . ?
C88 Si7 C87 105.3(5) . . ?
C89 Si7 C87 107.7(4) . . ?
C89 Si7 C88 105.0(5) . . ?
N10 Si8 C90 113.7(4) . . ?
N10 Si8 C91 112.8(4) . . ?
N10 Si8 C92 111.9(4) . . ?
C90 Si8 C91 105.9(6) . . ?
C92 Si8 C90 105.9(5) . . ?
C92 Si8 C91 105.9(5) . . ?
Si7 N10 Fe4 114.3(4) . . ?
Si8 N10 Fe4 119.4(4) . . ?
Si8 N10 Si7 126.1(4) . . ?
C80 N11 Fe4 123.3(5) . . ?
C80 N11 C84 114.9(7) . . ?
C84 N11 Fe4 121.6(6) . . ?
C82 N12 C85 121.6(8) . . ?
C82 N12 C86 120.3(8) . . ?
C85 N12 C86 118.1(8) . . ?
C71 C70 Fe4 74.2(5) . . ?
C71 C70 C74 107.1(8) . . ?
C71 C70 C75 127.7(8) . . ?
C74 C70 Fe4 69.8(4) . . ?
C74 C70 C75 124.9(7) . . ?
C75 C70 Fe4 125.9(6) . . ?
C70 C71 Fe4 71.4(5) . . ?
C70 C71 C76 126.3(9) . . ?
C72 C71 Fe4 70.9(5) . . ?
C72 C71 C70 108.6(8) . . ?
C72 C71 C76 125.1(8) . . ?
C76 C71 Fe4 123.4(6) . . ?
C71 C72 Fe4 74.6(5) . . ?
C71 C72 C73 107.4(7) . . ?
C71 C72 C77 124.6(8) . . ?
C73 C72 Fe4 70.0(4) . . ?
C73 C72 C77 127.7(9) . . ?
C77 C72 Fe4 125.9(7) . . ?
C72 C73 Fe4 74.4(5) . . ?
C72 C73 C78 125.6(8) . . ?
C74 C73 Fe4 72.9(4) . . ?
C74 C73 C72 109.0(8) . . ?
C74 C73 C78 125.3(8) . . ?
C78 C73 Fe4 121.2(6) . . ?
C70 C74 Fe4 74.3(4) . . ?
C70 C74 C79 123.9(8) . . ?
C73 C74 Fe4 72.1(4) . . ?
C73 C74 C70 107.9(7) . . ?
C73 C74 C79 127.8(8) . . ?
C79 C74 Fe4 125.2(6) . . ?
C70 C75 H75A 109.5 . . ?
C70 C75 H75B 109.5 . . ?
C70 C75 H75C 109.5 . . ?
H75A C75 H75B 109.5 . . ?
H75A C75 H75C 109.5 . . ?
H75B C75 H75C 109.5 . . ?
C71 C76 H76A 109.5 . . ?
C71 C76 H76B 109.5 . . ?
C71 C76 H76C 109.5 . . ?
H76A C76 H76B 109.5 . . ?
H76A C76 H76C 109.5 . . ?
H76B C76 H76C 109.5 . . ?
C72 C77 H77A 109.5 . . ?
C72 C77 H77B 109.5 . . ?
C72 C77 H77C 109.5 . . ?
H77A C77 H77B 109.5 . . ?
H77A C77 H77C 109.5 . . ?
H77B C77 H77C 109.5 . . ?
C73 C78 H78A 109.5 . . ?
C73 C78 H78B 109.5 . . ?
C73 C78 H78C 109.5 . . ?
H78A C78 H78B 109.5 . . ?
H78A C78 H78C 109.5 . . ?
H78B C78 H78C 109.5 . . ?
C74 C79 H79A 109.5 . . ?
C74 C79 H79B 109.5 . . ?
C74 C79 H79C 109.5 . . ?
H79A C79 H79B 109.5 . . ?
H79A C79 H79C 109.5 . . ?
H79B C79 H79C 109.5 . . ?
N11 C80 H80 117.3 . . ?
N11 C80 C81 125.3(8) . . ?
C81 C80 H80 117.3 . . ?
C80 C81 H81 120.2 . . ?
C80 C81 C82 119.6(8) . . ?
C82 C81 H81 120.2 . . ?
N12 C82 C81 122.0(8) . . ?
N12 C82 C83 121.9(8) . . ?
C81 C82 C83 116.2(8) . . ?
C82 C83 H83 120.2 . . ?
C84 C83 C82 119.7(8) . . ?
C84 C83 H83 120.2 . . ?
N11 C84 C83 124.3(8) . . ?
N11 C84 H84 117.8 . . ?
C83 C84 H84 117.8 . . ?
N12 C85 H85A 109.5 . . ?
N12 C85 H85B 109.5 . . ?
N12 C85 H85C 109.5 . . ?
H85A C85 H85B 109.5 . . ?
H85A C85 H85C 109.5 . . ?
H85B C85 H85C 109.5 . . ?
N12 C86 H86A 109.5 . . ?
N12 C86 H86B 109.5 . . ?
N12 C86 H86C 109.5 . . ?
H86A C86 H86B 109.5 . . ?
H86A C86 H86C 109.5 . . ?
H86B C86 H86C 109.5 . . ?
Si7 C87 H87A 109.5 . . ?
Si7 C87 H87B 109.5 . . ?
Si7 C87 H87C 109.5 . . ?
H87A C87 H87B 109.5 . . ?
H87A C87 H87C 109.5 . . ?
H87B C87 H87C 109.5 . . ?
Si7 C88 H88A 109.5 . . ?
Si7 C88 H88B 109.5 . . ?
Si7 C88 H88C 109.5 . . ?
H88A C88 H88B 109.5 . . ?
H88A C88 H88C 109.5 . . ?
H88B C88 H88C 109.5 . . ?
Si7 C89 H89A 109.5 . . ?
Si7 C89 H89B 109.5 . . ?
Si7 C89 H89C 109.5 . . ?
H89A C89 H89B 109.5 . . ?
H89A C89 H89C 109.5 . . ?
H89B C89 H89C 109.5 . . ?
Si8 C90 H90A 109.5 . . ?
Si8 C90 H90B 109.5 . . ?
Si8 C90 H90C 109.5 . . ?
H90A C90 H90B 109.5 . . ?
H90A C90 H90C 109.5 . . ?
H90B C90 H90C 109.5 . . ?
Si8 C91 H91A 109.5 . . ?
Si8 C91 H91B 109.5 . . ?
Si8 C91 H91C 109.5 . . ?
H91A C91 H91B 109.5 . . ?
H91A C91 H91C 109.5 . . ?
H91B C91 H91C 109.5 . . ?
Si8 C92 H92A 109.5 . . ?
Si8 C92 H92B 109.5 . . ?
Si8 C92 H92C 109.5 . . ?
H92A C92 H92B 109.5 . . ?
H92A C92 H92C 109.5 . . ?
H92B C92 H92C 109.5 . . ?

loop_
_geom_bond_atom_site_label_1
_geom_bond_atom_site_label_2
_geom_bond_distance
_geom_bond_site_symmetry_2
_geom_bond_publ_flag
Fe1 N1 1.954(7) . ?
Fe1 N2 2.134(7) . ?
Fe1 C1 2.280(9) . ?
Fe1 C2 2.303(7) . ?
Fe1 C3 2.385(8) . ?
Fe1 C4 2.412(8) . ?
Fe1 C5 2.355(9) . ?
Si1 N1 1.716(7) . ?
Si1 C18 1.876(10) . ?
Si1 C19 1.892(10) . ?
Si1 C20 1.871(9) . ?
Si2 N1 1.697(7) . ?
Si2 C21 1.850(10) . ?
Si2 C22 1.854(10) . ?
Si2 C23 1.859(11) . ?
N2 C11 1.337(11) . ?
N2 C15 1.346(11) . ?
N3 C13 1.366(12) . ?
N3 C16 1.431(14) . ?
N3 C17 1.441(13) . ?
C1 C2 1.396(14) . ?
C1 C5 1.434(14) . ?
C1 C6 1.496(15) . ?
C2 C3 1.443(14) . ?
C2 C7 1.494(12) . ?
C3 C4 1.400(12) . ?
C3 C8 1.480(14) . ?
C4 C5 1.404(14) . ?
C4 C9 1.501(14) . ?
C5 C10 1.495(13) . ?
C6 H6A 0.9800 . ?
C6 H6B 0.9800 . ?
C6 H6C 0.9800 . ?
C7 H7A 0.9800 . ?
C7 H7B 0.9800 . ?
C7 H7C 0.9800 . ?
C8 H8A 0.9800 . ?
C8 H8B 0.9800 . ?
C8 H8C 0.9800 . ?
C9 H9A 0.9800 . ?
C9 H9B 0.9800 . ?
C9 H9C 0.9800 . ?
C10 H10A 0.9800 . ?
C10 H10B 0.9800 . ?
C10 H10C 0.9800 . ?
C11 H11 0.9500 . ?
C11 C12 1.369(12) . ?
C12 H12 0.9500 . ?
C12 C13 1.410(13) . ?
C13 C14 1.395(13) . ?
C14 H14 0.9500 . ?
C14 C15 1.380(12) . ?
C15 H15 0.9500 . ?
C16 H16A 0.9800 . ?
C16 H16B 0.9800 . ?
C16 H16C 0.9800 . ?
C17 H17A 0.9800 . ?
C17 H17B 0.9800 . ?
C17 H17C 0.9800 . ?
C18 H18A 0.9800 . ?
C18 H18B 0.9800 . ?
C18 H18C 0.9800 . ?
C19 H19A 0.9800 . ?
C19 H19B 0.9800 . ?
C19 H19C 0.9800 . ?
C20 H20A 0.9800 . ?
C20 H20B 0.9800 . ?
C20 H20C 0.9800 . ?
C21 H21A 0.9800 . ?
C21 H21B 0.9800 . ?
C21 H21C 0.9800 . ?
C22 H22A 0.9800 . ?
C22 H22B 0.9800 . ?
C22 H22C 0.9800 . ?
C23 H23A 0.9800 . ?
C23 H23B 0.9800 . ?
C23 H23C 0.9800 . ?
Fe2 N4 1.955(8) . ?
Fe2 N5 2.124(8) . ?
Fe2 C24 2.343(9) . ?
Fe2 C25 2.307(9) . ?
Fe2 C26 2.319(8) . ?
Fe2 C27 2.374(8) . ?
Fe2 C28 2.396(9) . ?
Si3 N4 1.698(7) . ?
Si3 C41 1.870(10) . ?
Si3 C42 1.872(11) . ?
Si3 C43 1.868(9) . ?
Si4 N4 1.711(7) . ?
Si4 C44 1.885(9) . ?
Si4 C45 1.877(10) . ?
Si4 C46 1.872(9) . ?
N5 C34 1.343(11) . ?
N5 C38 1.345(11) . ?
N6 C36 1.364(11) . ?
N6 C39 1.463(12) . ?
N6 C40 1.443(13) . ?
C24 C25 1.435(14) . ?
C24 C28 1.409(15) . ?
C24 C29 1.500(13) . ?
C25 C26 1.420(14) . ?
C25 C30 1.511(15) . ?
C26 C27 1.441(15) . ?
C26 C31 1.490(13) . ?
C27 C28 1.406(12) . ?
C27 C32 1.494(13) . ?
C28 C33 1.491(14) . ?
C29 H29A 0.9800 . ?
C29 H29B 0.9800 . ?
C29 H29C 0.9800 . ?
C30 H30A 0.9800 . ?
C30 H30B 0.9800 . ?
C30 H30C 0.9800 . ?
C31 H31A 0.9800 . ?
C31 H31B 0.9800 . ?
C31 H31C 0.9800 . ?
C32 H32A 0.9800 . ?
C32 H32B 0.9800 . ?
C32 H32C 0.9800 . ?
C33 H33A 0.9800 . ?
C33 H33B 0.9800 . ?
C33 H33C 0.9800 . ?
C34 H34 0.9500 . ?
C34 C35 1.378(13) . ?
C35 H35 0.9500 . ?
C35 C36 1.398(13) . ?
C36 C37 1.406(12) . ?
C37 H37 0.9500 . ?
C37 C38 1.358(13) . ?
C38 H38 0.9500 . ?
C39 H39A 0.9800 . ?
C39 H39B 0.9800 . ?
C39 H39C 0.9800 . ?
C40 H40A 0.9800 . ?
C40 H40B 0.9800 . ?
C40 H40C 0.9800 . ?
C41 H41A 0.9800 . ?
C41 H41B 0.9800 . ?
C41 H41C 0.9800 . ?
C42 H42A 0.9800 . ?
C42 H42B 0.9800 . ?
C42 H42C 0.9800 . ?
C43 H43A 0.9800 . ?
C43 H43B 0.9800 . ?
C43 H43C 0.9800 . ?
C44 H44A 0.9800 . ?
C44 H44B 0.9800 . ?
C44 H44C 0.9800 . ?
C45 H45A 0.9800 . ?
C45 H45B 0.9800 . ?
C45 H45C 0.9800 . ?
C46 H46A 0.9800 . ?
C46 H46B 0.9800 . ?
C46 H46C 0.9800 . ?
Fe3 N7 1.963(7) . ?
Fe3 N8 2.129(7) . ?
Fe3 C47 2.352(8) . ?
Fe3 C48 2.288(8) . ?
Fe3 C49 2.298(8) . ?
Fe3 C50 2.376(8) . ?
Fe3 C51 2.395(9) . ?
Si5 N7 1.708(8) . ?
Si5 C64 1.873(9) . ?
Si5 C65 1.879(10) . ?
Si5 C66 1.865(9) . ?
Si6 N7 1.703(7) . ?
Si6 C67 1.879(10) . ?
Si6 C68 1.867(9) . ?
Si6 C69 1.879(9) . ?
N8 C57 1.357(11) . ?
N8 C61 1.343(11) . ?
N9 C59 1.369(11) . ?
N9 C62 1.458(11) . ?
N9 C63 1.441(12) . ?
C47 C48 1.405(13) . ?
C47 C51 1.402(14) . ?
C47 C52 1.496(13) . ?
C48 C49 1.415(12) . ?
C48 C53 1.500(14) . ?
C49 C50 1.420(13) . ?
C49 C54 1.506(12) . ?
C50 C51 1.418(13) . ?
C50 C55 1.486(13) . ?
C51 C56 1.532(13) . ?
C52 H52A 0.9800 . ?
C52 H52B 0.9800 . ?
C52 H52C 0.9800 . ?
C53 H53A 0.9800 . ?
C53 H53B 0.9800 . ?
C53 H53C 0.9800 . ?
C54 H54A 0.9800 . ?
C54 H54B 0.9800 . ?
C54 H54C 0.9800 . ?
C55 H55A 0.9800 . ?
C55 H55B 0.9800 . ?
C55 H55C 0.9800 . ?
C56 H56A 0.9800 . ?
C56 H56B 0.9800 . ?
C56 H56C 0.9800 . ?
C57 H57 0.9500 . ?
C57 C58 1.370(13) . ?
C58 H58 0.9500 . ?
C58 C59 1.388(12) . ?
C59 C60 1.407(11) . ?
C60 H60 0.9500 . ?
C60 C61 1.371(13) . ?
C61 H61 0.9500 . ?
C62 H62A 0.9800 . ?
C62 H62B 0.9800 . ?
C62 H62C 0.9800 . ?
C63 H63A 0.9800 . ?
C63 H63B 0.9800 . ?
C63 H63C 0.9800 . ?
C64 H64A 0.9800 . ?
C64 H64B 0.9800 . ?
C64 H64C 0.9800 . ?
C65 H65A 0.9800 . ?
C65 H65B 0.9800 . ?
C65 H65C 0.9800 . ?
C66 H66A 0.9800 . ?
C66 H66B 0.9800 . ?
C66 H66C 0.9800 . ?
C67 H67A 0.9800 . ?
C67 H67B 0.9800 . ?
C67 H67C 0.9800 . ?
C68 H68A 0.9800 . ?
C68 H68B 0.9800 . ?
C68 H68C 0.9800 . ?
C69 H69A 0.9800 . ?
C69 H69B 0.9800 . ?
C69 H69C 0.9800 . ?
Fe4 N10 1.977(7) . ?
Fe4 N11 2.137(7) . ?
Fe4 C70 2.368(8) . ?
Fe4 C71 2.403(8) . ?
Fe4 C72 2.356(8) . ?
Fe4 C73 2.298(7) . ?
Fe4 C74 2.307(7) . ?
Si7 N10 1.703(7) . ?
Si7 C87 1.875(10) . ?
Si7 C88 1.864(10) . ?
Si7 C89 1.854(9) . ?
Si8 N10 1.698(8) . ?
Si8 C90 1.872(11) . ?
Si8 C91 1.874(11) . ?
Si8 C92 1.870(9) . ?
N11 C80 1.331(11) . ?
N11 C84 1.360(11) . ?
N12 C82 1.344(11) . ?
N12 C85 1.458(13) . ?
N12 C86 1.468(12) . ?
C70 C71 1.411(11) . ?
C70 C74 1.442(12) . ?
C70 C75 1.500(12) . ?
C71 C72 1.410(13) . ?
C71 C76 1.510(12) . ?
C72 C73 1.422(12) . ?
C72 C77 1.490(12) . ?
C73 C74 1.385(12) . ?
C73 C78 1.512(13) . ?
C74 C79 1.493(11) . ?
C75 H75A 0.9800 . ?
C75 H75B 0.9800 . ?
C75 H75C 0.9800 . ?
C76 H76A 0.9800 . ?
C76 H76B 0.9800 . ?
C76 H76C 0.9800 . ?
C77 H77A 0.9800 . ?
C77 H77B 0.9800 . ?
C77 H77C 0.9800 . ?
C78 H78A 0.9800 . ?
C78 H78B 0.9800 . ?
C78 H78C 0.9800 . ?
C79 H79A 0.9800 . ?
C79 H79B 0.9800 . ?
C79 H79C 0.9800 . ?
C80 H80 0.9500 . ?
C80 C81 1.370(12) . ?
C81 H81 0.9500 . ?
C81 C82 1.400(12) . ?
C82 C83 1.401(12) . ?
C83 H83 0.9500 . ?
C83 C84 1.373(12) . ?
C84 H84 0.9500 . ?
C85 H85A 0.9800 . ?
C85 H85B 0.9800 . ?
C85 H85C 0.9800 . ?
C86 H86A 0.9800 . ?
C86 H86B 0.9800 . ?
C86 H86C 0.9800 . ?
C87 H87A 0.9800 . ?
C87 H87B 0.9800 . ?
C87 H87C 0.9800 . ?
C88 H88A 0.9800 . ?
C88 H88B 0.9800 . ?
C88 H88C 0.9800 . ?
C89 H89A 0.9800 . ?
C89 H89B 0.9800 . ?
C89 H89C 0.9800 . ?
C90 H90A 0.9800 . ?
C90 H90B 0.9800 . ?
C90 H90C 0.9800 . ?
C91 H91A 0.9800 . ?
C91 H91B 0.9800 . ?
C91 H91C 0.9800 . ?
C92 H92A 0.9800 . ?
C92 H92B 0.9800 . ?
C92 H92C 0.9800 . ?

loop_
_geom_torsion_atom_site_label_1
_geom_torsion_atom_site_label_2
_geom_torsion_atom_site_label_3
_geom_torsion_atom_site_label_4
_geom_torsion
_geom_torsion_site_symmetry_1
_geom_torsion_site_symmetry_2
_geom_torsion_site_symmetry_3
_geom_torsion_site_symmetry_4
_geom_torsion_publ_flag
Fe1 N2 C11 C12 -176.5(6) . . . . ?
Fe1 N2 C15 C14 175.3(7) . . . . ?
Fe1 C1 C2 C3 66.9(6) . . . . ?
Fe1 C1 C2 C7 -120.3(9) . . . . ?
Fe1 C1 C5 C4 -66.1(6) . . . . ?
Fe1 C1 C5 C10 122.5(9) . . . . ?
Fe1 C2 C3 C4 64.9(6) . . . . ?
Fe1 C2 C3 C8 -116.7(9) . . . . ?
Fe1 C3 C4 C5 60.9(6) . . . . ?
Fe1 C3 C4 C9 -119.9(9) . . . . ?
Fe1 C4 C5 C1 62.2(6) . . . . ?
Fe1 C4 C5 C10 -126.0(8) . . . . ?
N2 C11 C12 C13 1.6(13) . . . . ?
N3 C13 C14 C15 -179.5(8) . . . . ?
C1 C2 C3 Fe1 -64.3(6) . . . . ?
C1 C2 C3 C4 0.6(9) . . . . ?
C1 C2 C3 C8 178.9(8) . . . . ?
C2 C1 C5 Fe1 66.1(6) . . . . ?
C2 C1 C5 C4 -0.1(10) . . . . ?
C2 C1 C5 C10 -171.5(8) . . . . ?
C2 C3 C4 Fe1 -61.6(5) . . . . ?
C2 C3 C4 C5 -0.7(9) . . . . ?
C2 C3 C4 C9 178.5(8) . . . . ?
C3 C4 C5 Fe1 -61.7(6) . . . . ?
C3 C4 C5 C1 0.5(10) . . . . ?
C3 C4 C5 C10 172.3(8) . . . . ?
C5 C1 C2 Fe1 -67.2(6) . . . . ?
C5 C1 C2 C3 -0.3(10) . . . . ?
C5 C1 C2 C7 172.5(9) . . . . ?
C6 C1 C2 Fe1 115.1(9) . . . . ?
C6 C1 C2 C3 -178.1(9) . . . . ?
C6 C1 C2 C7 -5.2(15) . . . . ?
C6 C1 C5 Fe1 -116.2(10) . . . . ?
C6 C1 C5 C4 177.6(9) . . . . ?
C6 C1 C5 C10 6.2(15) . . . . ?
C7 C2 C3 Fe1 122.7(9) . . . . ?
C7 C2 C3 C4 -172.4(8) . . . . ?
C7 C2 C3 C8 5.9(14) . . . . ?
C8 C3 C4 Fe1 120.1(9) . . . . ?
C8 C3 C4 C5 -179.0(8) . . . . ?
C8 C3 C4 C9 0.2(14) . . . . ?
C9 C4 C5 Fe1 119.1(8) . . . . ?
C9 C4 C5 C1 -178.8(8) . . . . ?
C9 C4 C5 C10 -6.9(14) . . . . ?
C11 N2 C15 C14 -0.9(13) . . . . ?
C11 C12 C13 N3 178.3(8) . . . . ?
C11 C12 C13 C14 -1.4(12) . . . . ?
C12 C13 C14 C15 0.2(13) . . . . ?
C13 C14 C15 N2 1.0(14) . . . . ?
C15 N2 C11 C12 -0.4(12) . . . . ?
C16 N3 C13 C12 10.0(13) . . . . ?
C16 N3 C13 C14 -170.3(9) . . . . ?
C17 N3 C13 C12 -179.3(9) . . . . ?
C17 N3 C13 C14 0.3(13) . . . . ?
C18 Si1 N1 Fe1 -25.0(6) . . . . ?
C18 Si1 N1 Si2 153.1(5) . . . . ?
C19 Si1 N1 Fe1 -143.2(5) . . . . ?
C19 Si1 N1 Si2 34.9(7) . . . . ?
C20 Si1 N1 Fe1 94.5(5) . . . . ?
C20 Si1 N1 Si2 -87.4(6) . . . . ?
C21 Si2 N1 Fe1 97.7(6) . . . . ?
C21 Si2 N1 Si1 -80.4(6) . . . . ?
C22 Si2 N1 Fe1 -138.9(6) . . . . ?
C22 Si2 N1 Si1 43.0(7) . . . . ?
C23 Si2 N1 Fe1 -20.4(6) . . . . ?
C23 Si2 N1 Si1 161.5(6) . . . . ?
Fe2 N5 C34 C35 -175.9(7) . . . . ?
Fe2 N5 C38 C37 177.3(7) . . . . ?
Fe2 C24 C25 C26 -64.7(6) . . . . ?
Fe2 C24 C25 C30 115.4(9) . . . . ?
Fe2 C24 C28 C27 62.2(6) . . . . ?
Fe2 C24 C28 C33 -116.3(8) . . . . ?
Fe2 C25 C26 C27 -66.3(6) . . . . ?
Fe2 C25 C26 C31 121.7(9) . . . . ?
Fe2 C26 C27 C28 -64.4(6) . . . . ?
Fe2 C26 C27 C32 117.9(9) . . . . ?
Fe2 C27 C28 C24 -61.3(6) . . . . ?
Fe2 C27 C28 C33 117.2(9) . . . . ?
N5 C34 C35 C36 -1.6(13) . . . . ?
N6 C36 C37 C38 -178.9(8) . . . . ?
C24 C25 C26 Fe2 65.2(6) . . . . ?
C24 C25 C26 C27 -1.1(9) . . . . ?
C24 C25 C26 C31 -173.1(9) . . . . ?
C25 C24 C28 Fe2 -63.5(6) . . . . ?
C25 C24 C28 C27 -1.4(10) . . . . ?
C25 C24 C28 C33 -179.9(8) . . . . ?
C25 C26 C27 Fe2 64.6(6) . . . . ?
C25 C26 C27 C28 0.3(9) . . . . ?
C25 C26 C27 C32 -177.4(8) . . . . ?
C26 C27 C28 Fe2 62.0(6) . . . . ?
C26 C27 C28 C24 0.7(10) . . . . ?
C26 C27 C28 C33 179.2(8) . . . . ?
C28 C24 C25 Fe2 66.3(6) . . . . ?
C28 C24 C25 C26 1.5(10) . . . . ?
C28 C24 C25 C30 -178.3(9) . . . . ?
C29 C24 C25 Fe2 -121.7(9) . . . . ?
C29 C24 C25 C26 173.6(8) . . . . ?
C29 C24 C25 C30 -6.3(15) . . . . ?
C29 C24 C28 Fe2 124.0(8) . . . . ?
C29 C24 C28 C27 -173.8(8) . . . . ?
C29 C24 C28 C33 7.7(14) . . . . ?
C30 C25 C26 Fe2 -114.9(9) . . . . ?
C30 C25 C26 C27 178.7(9) . . . . ?
C30 C25 C26 C31 6.8(15) . . . . ?
C31 C26 C27 Fe2 -123.4(10) . . . . ?
C31 C26 C27 C28 172.2(9) . . . . ?
C31 C26 C27 C32 -5.5(14) . . . . ?
C32 C27 C28 Fe2 -120.4(9) . . . . ?
C32 C27 C28 C24 178.3(8) . . . . ?
C32 C27 C28 C33 -3.2(15) . . . . ?
C34 N5 C38 C37 1.2(12) . . . . ?
C34 C35 C36 N6 -179.8(8) . . . . ?
C34 C35 C36 C37 1.4(12) . . . . ?
C35 C36 C37 C38 -0.1(12) . . . . ?
C36 C37 C38 N5 -1.3(13) . . . . ?
C38 N5 C34 C35 0.3(12) . . . . ?
C39 N6 C36 C35 -3.2(13) . . . . ?
C39 N6 C36 C37 175.6(8) . . . . ?
C40 N6 C36 C35 171.2(8) . . . . ?
C40 N6 C36 C37 -10.0(13) . . . . ?
C41 Si3 N4 Fe2 21.9(6) . . . . ?
C41 Si3 N4 Si4 -162.4(5) . . . . ?
C42 Si3 N4 Fe2 139.6(5) . . . . ?
C42 Si3 N4 Si4 -44.7(7) . . . . ?
C43 Si3 N4 Fe2 -97.2(5) . . . . ?
C43 Si3 N4 Si4 78.5(6) . . . . ?
C44 Si4 N4 Fe2 -99.3(5) . . . . ?
C44 Si4 N4 Si3 84.9(6) . . . . ?
C45 Si4 N4 Fe2 21.6(5) . . . . ?
C45 Si4 N4 Si3 -154.2(5) . . . . ?
C46 Si4 N4 Fe2 140.4(4) . . . . ?
C46 Si4 N4 Si3 -35.4(6) . . . . ?
Fe3 N8 C57 C58 172.2(6) . . . . ?
Fe3 N8 C61 C60 -172.1(7) . . . . ?
Fe3 C47 C48 C49 64.9(6) . . . . ?
Fe3 C47 C48 C53 -121.3(9) . . . . ?
Fe3 C47 C51 C50 -62.0(6) . . . . ?
Fe3 C47 C51 C56 118.6(9) . . . . ?
Fe3 C48 C49 C50 67.3(6) . . . . ?
Fe3 C48 C49 C54 -118.7(8) . . . . ?
Fe3 C49 C50 C51 64.5(6) . . . . ?
Fe3 C49 C50 C55 -117.3(8) . . . . ?
Fe3 C50 C51 C47 61.5(6) . . . . ?
Fe3 C50 C51 C56 -119.1(9) . . . . ?
N8 C57 C58 C59 0.0(13) . . . . ?
N9 C59 C60 C61 178.9(8) . . . . ?
C47 C48 C49 Fe3 -66.6(6) . . . . ?
C47 C48 C49 C50 0.7(9) . . . . ?
C47 C48 C49 C54 174.8(8) . . . . ?
C48 C47 C51 Fe3 62.7(6) . . . . ?
C48 C47 C51 C50 0.7(10) . . . . ?
C48 C47 C51 C56 -178.7(8) . . . . ?
C48 C49 C50 Fe3 -64.8(6) . . . . ?
C48 C49 C50 C51 -0.3(9) . . . . ?
C48 C49 C50 C55 177.9(8) . . . . ?
C49 C50 C51 Fe3 -61.8(6) . . . . ?
C49 C50 C51 C47 -0.3(10) . . . . ?
C49 C50 C51 C56 179.1(8) . . . . ?
C51 C47 C48 Fe3 -65.8(6) . . . . ?
C51 C47 C48 C49 -0.8(9) . . . . ?
C51 C47 C48 C53 172.9(8) . . . . ?
C52 C47 C48 Fe3 120.5(10) . . . . ?
C52 C47 C48 C49 -174.5(9) . . . . ?
C52 C47 C48 C53 -0.8(15) . . . . ?
C52 C47 C51 Fe3 -123.5(10) . . . . ?
C52 C47 C51 C50 174.5(9) . . . . ?
C52 C47 C51 C56 -4.9(15) . . . . ?
C53 C48 C49 Fe3 119.5(8) . . . . ?
C53 C48 C49 C50 -173.2(8) . . . . ?
C53 C48 C49 C54 0.8(13) . . . . ?
C54 C49 C50 Fe3 121.1(9) . . . . ?
C54 C49 C50 C51 -174.3(8) . . . . ?
C54 C49 C50 C55 3.8(14) . . . . ?
C55 C50 C51 Fe3 120.1(9) . . . . ?
C55 C50 C51 C47 -178.3(8) . . . . ?
C55 C50 C51 C56 1.0(14) . . . . ?
C57 N8 C61 C60 0.9(12) . . . . ?
C57 C58 C59 N9 -178.9(8) . . . . ?
C57 C58 C59 C60 1.0(12) . . . . ?
C58 C59 C60 C61 -1.0(12) . . . . ?
C59 C60 C61 N8 0.0(13) . . . . ?
C61 N8 C57 C58 -0.9(12) . . . . ?
C62 N9 C59 C58 -5.3(12) . . . . ?
C62 N9 C59 C60 174.9(8) . . . . ?
C63 N9 C59 C58 178.2(8) . . . . ?
C63 N9 C59 C60 -1.7(13) . . . . ?
C64 Si5 N7 Fe3 20.1(6) . . . . ?
C64 Si5 N7 Si6 -165.8(6) . . . . ?
C65 Si5 N7 Fe3 -99.3(5) . . . . ?
C65 Si5 N7 Si6 74.8(6) . . . . ?
C66 Si5 N7 Fe3 139.7(5) . . . . ?
C66 Si5 N7 Si6 -46.2(7) . . . . ?
C67 Si6 N7 Fe3 101.6(5) . . . . ?
C67 Si6 N7 Si5 -72.7(6) . . . . ?
C68 Si6 N7 Fe3 -137.9(5) . . . . ?
C68 Si6 N7 Si5 47.8(7) . . . . ?
C69 Si6 N7 Fe3 -18.2(5) . . . . ?
C69 Si6 N7 Si5 167.5(5) . . . . ?
Fe4 N11 C80 C81 175.1(6) . . . . ?
Fe4 N11 C84 C83 -174.5(6) . . . . ?
Fe4 C70 C71 C72 -61.5(6) . . . . ?
Fe4 C70 C71 C76 118.3(9) . . . . ?
Fe4 C70 C74 C73 64.8(5) . . . . ?
Fe4 C70 C74 C79 -122.2(8) . . . . ?
Fe4 C71 C72 C73 -62.8(5) . . . . ?
Fe4 C71 C72 C77 123.3(9) . . . . ?
Fe4 C72 C73 C74 -65.2(5) . . . . ?
Fe4 C72 C73 C78 117.5(8) . . . . ?
Fe4 C73 C74 C70 -66.3(5) . . . . ?
Fe4 C73 C74 C79 121.1(8) . . . . ?
N11 C80 C81 C82 -1.0(13) . . . . ?
N12 C82 C83 C84 179.1(8) . . . . ?
C70 C71 C72 Fe4 61.8(6) . . . . ?
C70 C71 C72 C73 -0.9(9) . . . . ?
C70 C71 C72 C77 -174.9(8) . . . . ?
C71 C70 C74 Fe4 -65.3(6) . . . . ?
C71 C70 C74 C73 -0.5(9) . . . . ?
C71 C70 C74 C79 172.5(7) . . . . ?
C71 C72 C73 Fe4 65.8(6) . . . . ?
C71 C72 C73 C74 0.6(9) . . . . ?
C71 C72 C73 C78 -176.7(8) . . . . ?
C72 C73 C74 Fe4 66.2(6) . . . . ?
C72 C73 C74 C70 -0.1(9) . . . . ?
C72 C73 C74 C79 -172.7(8) . . . . ?
C74 C70 C71 Fe4 62.4(5) . . . . ?
C74 C70 C71 C72 0.9(9) . . . . ?
C74 C70 C71 C76 -179.3(8) . . . . ?
C75 C70 C71 Fe4 -123.4(9) . . . . ?
C75 C70 C71 C72 175.0(8) . . . . ?
C75 C70 C71 C76 -5.2(14) . . . . ?
C75 C70 C74 Fe4 120.3(8) . . . . ?
C75 C70 C74 C73 -174.9(7) . . . . ?
C75 C70 C74 C79 -1.9(13) . . . . ?
C76 C71 C72 Fe4 -118.0(8) . . . . ?
C76 C71 C72 C73 179.3(8) . . . . ?
C76 C71 C72 C77 5.4(14) . . . . ?
C77 C72 C73 Fe4 -120.5(10) . . . . ?
C77 C72 C73 C74 174.3(9) . . . . ?
C77 C72 C73 C78 -3.0(14) . . . . ?
C78 C73 C74 Fe4 -116.5(8) . . . . ?
C78 C73 C74 C70 177.2(8) . . . . ?
C78 C73 C74 C79 4.6(13) . . . . ?
C80 N11 C84 C83 1.0(12) . . . . ?
C80 C81 C82 N12 -178.5(8) . . . . ?
C80 C81 C82 C83 1.6(11) . . . . ?
C81 C82 C83 C84 -0.9(11) . . . . ?
C82 C83 C84 N11 -0.4(13) . . . . ?
C84 N11 C80 C81 -0.3(12) . . . . ?
C85 N12 C82 C81 2.4(13) . . . . ?
C85 N12 C82 C83 -177.6(8) . . . . ?
C86 N12 C82 C81 -175.8(8) . . . . ?
C86 N12 C82 C83 4.1(12) . . . . ?
C87 Si7 N10 Fe4 24.5(5) . . . . ?
C87 Si7 N10 Si8 -160.4(5) . . . . ?
C88 Si7 N10 Fe4 143.8(5) . . . . ?
C88 Si7 N10 Si8 -41.1(7) . . . . ?
C89 Si7 N10 Fe4 -96.2(5) . . . . ?
C89 Si7 N10 Si8 78.9(6) . . . . ?
C90 Si8 N10 Fe4 -126.9(6) . . . . ?
C90 Si8 N10 Si7 58.3(7) . . . . ?
C91 Si8 N10 Fe4 112.5(5) . . . . ?
C91 Si8 N10 Si7 -62.3(7) . . . . ?
C92 Si8 N10 Fe4 -6.9(6) . . . . ?
C92 Si8 N10 Si7 178.3(5) . . . . ?
